data_7103011
loop_
_publ_author_name
'Rancan, Marzio'
'Newton, Graham N'
'Muryn, Christopher A'
'Pritchard, Robin G'
'Timco, Grigore A'
'Cronin, Leroy'
'Winpenny, Richard E P'

_publ_section_title
;
 Chemistry and supramolecular chemistry of chromium horseshoes.
;
_journal_issue 13
_journal_name_full 'Chemical communications (Cambridge, England)'
_journal_page_first 1560
_journal_page_last 1562
_journal_paper_doi 10.1039/b718282a
_journal_year 2008
_chemical_formula_sum 'C56 H116.5 Cr6 F11 N3 O22.5'
_chemical_formula_weight 1713.02
_chemical_name_systematic
;
?
;
_space_group_IT_number 2
_symmetry_cell_setting triclinic
_symmetry_space_group_name_Hall '-P 1'
_symmetry_space_group_name_H-M 'P -1'
_atom_sites_solution_hydrogens geom
_atom_sites_solution_primary direct
_atom_sites_solution_secondary difmap
_audit_creation_method SHELXL-97
_cell_angle_alpha 78.41(3)
_cell_angle_beta 76.04(3)
_cell_angle_gamma 71.68(3)
_cell_formula_units_Z 4
_cell_length_a 16.709(3)
_cell_length_b 23.500(5)
_cell_length_c 25.771(5)
_cell_measurement_reflns_used 15324
_cell_measurement_temperature 100(2)
_cell_measurement_theta_max 39.9594
_cell_measurement_theta_min 1.7646
_cell_volume 9236(3)
_computing_cell_refinement
;
CrysAlis RED, Oxford Diffraction Ltd.,
Version 1.171.31.8 (release 12-01-2007 CrysAlis171 .NET)
(compiled Jan 12 2007,17:49:11)
;
_computing_data_collection
;
CrysAlis CCD, Oxford Diffraction Ltd.,
Version 1.171.31.8 (release 12-01-2007 CrysAlis171 .NET)
(compiled Jan 12 2007,17:49:11)
;
_computing_data_reduction
;
CrysAlis RED, Oxford Diffraction Ltd.,
Version 1.171.31.8 (release 12-01-2007 CrysAlis171 .NET)
(compiled Jan 12 2007,17:49:11)
;
_computing_molecular_graphics 'SHELXL-97 (Sheldrick, 1997)'
_computing_publication_material 'SHELXL-97 (Sheldrick, 1997)'
_computing_structure_refinement 'SHELXL-97 (Sheldrick, 1997)'
_computing_structure_solution 'SHELXS-97 (Sheldrick, 1990)'
_diffrn_ambient_temperature 100(2)
_diffrn_detector_area_resol_mean 8.3247
_diffrn_measured_fraction_theta_full 0.935
_diffrn_measured_fraction_theta_max 0.935
_diffrn_measurement_device_type 'Oxford Diffraction Nova system'
_diffrn_measurement_method 'phi and omega'
_diffrn_radiation_monochromator graphite
_diffrn_radiation_source 'Enhance (Cu) X-ray Source'
_diffrn_radiation_type CuK\a
_diffrn_radiation_wavelength 1.54184
_diffrn_reflns_av_R_equivalents 0.1347
_diffrn_reflns_av_sigmaI/netI 0.1166
_diffrn_reflns_limit_h_max 17
_diffrn_reflns_limit_h_min -17
_diffrn_reflns_limit_k_max 23
_diffrn_reflns_limit_k_min -24
_diffrn_reflns_limit_l_max 26
_diffrn_reflns_limit_l_min -27
_diffrn_reflns_number 55331
_diffrn_reflns_theta_full 54.24
_diffrn_reflns_theta_max 54.24
_diffrn_reflns_theta_min 2.00
_exptl_absorpt_coefficient_mu 6.312
_exptl_absorpt_correction_T_max 0.7431
_exptl_absorpt_correction_T_min 0.5710
_exptl_absorpt_correction_type multi-scan
_exptl_absorpt_process_details
;
CrysAlis RED, Oxford Diffraction Ltd.,
Version 1.171.32.3 (release 10-04-2006 CrysAlis171 .NET)
(compiled Apr 10 2007,16:45:10)
Empirical absorption correction using spherical harmonics,
implemented in SCALE3 ABSPACK scaling algorithm.
;
_exptl_crystal_colour Green
_exptl_crystal_density_diffrn 1.232
_exptl_crystal_density_method 'not measured'
_exptl_crystal_description Block
_exptl_crystal_F_000 3586
_exptl_crystal_size_max 0.10
_exptl_crystal_size_mid 0.10
_exptl_crystal_size_min 0.05
_refine_diff_density_max 0.073
_refine_diff_density_min -0.056
_refine_diff_density_rms 0.006
_refine_ls_extinction_method none
_refine_ls_goodness_of_fit_ref 1.048
_refine_ls_hydrogen_treatment constr
_refine_ls_matrix_type full
_refine_ls_number_parameters 1761
_refine_ls_number_reflns 21090
_refine_ls_number_restraints 9
_refine_ls_restrained_S_all 1.049
_refine_ls_R_factor_all 0.1448
_refine_ls_R_factor_gt 0.0943
_refine_ls_shift/su_max 0.001
_refine_ls_shift/su_mean 0.001
_refine_ls_structure_factor_coef Fsqd
_refine_ls_weighting_details 'calc w=1/[\s^2^(Fo^2^)+(0.1312P)^2^+0.0914P] where P=(Fo^2^+2Fc^2^)/3'
_refine_ls_weighting_scheme calc
_refine_ls_wR_factor_gt 0.2360
_refine_ls_wR_factor_ref 0.2743
_reflns_number_gt 12547
_reflns_number_total 21090
_reflns_threshold_expression >2sigma(I)
_cod_data_source_file b718282a.txt
_cod_data_source_block test
_cod_depositor_comments
;
The following automatic conversions were performed:
'_symmetry_cell_setting' value 'Triclinic' changed to 'triclinic'
according to '/home/saulius/struct/CIF-dictionaries/cif_core.dic'
dictionary named 'cif_core.dic' version 2.4.1 from 2010-06-29.

Automatic conversion script
Id: cif_fix_enum 1527 2010-12-29 10:47:43Z saulius 
;
_cod_original_sg_symbol_H-M P-1
_cod_original_formula_sum 'C56 H116.50 Cr6 F11 N3 O22.50'
_cod_database_code 7103011

loop_
_symmetry_equiv_pos_as_xyz
'x, y, z'
'-x, -y, -z'

loop_
_atom_site_label
_atom_site_type_symbol
_atom_site_fract_x
_atom_site_fract_y
_atom_site_fract_z
_atom_site_U_iso_or_equiv
_atom_site_adp_type
_atom_site_occupancy
_atom_site_symmetry_multiplicity
_atom_site_calc_flag
_atom_site_refinement_flags
_atom_site_disorder_assembly
_atom_site_disorder_group
Cr1 Cr 0.90540(10) 0.35108(8) 0.40016(6) 0.0772(13) Uani 1 1 d . . .
Cr2 Cr 1.03326(10) 0.32193(8) 0.27882(6) 0.0780(13) Uani 1 1 d . . .
Cr3 Cr 0.99293(11) 0.32079(9) 0.15653(6) 0.0897(14) Uani 1 1 d . . .
Cr4 Cr 0.80771(10) 0.33659(8) 0.11744(6) 0.0786(13) Uani 1 1 d . . .
Cr5 Cr 0.59972(11) 0.40002(9) 0.16965(6) 0.0879(14) Uani 1 1 d . . .
Cr6 Cr 0.48843(10) 0.43549(8) 0.29389(6) 0.0796(14) Uani 1 1 d . . .
Cr7 Cr 0.29427(10) 0.30647(7) 0.56791(6) 0.0757(13) Uani 1 1 d . . .
Cr8 Cr 0.26009(11) 0.17951(8) 0.64761(6) 0.0819(14) Uani 1 1 d . . .
Cr9 Cr 0.35234(13) 0.07912(11) 0.74390(9) 0.1222(15) Uani 1 1 d . . .
Cr10 Cr 0.50323(14) 0.07436(9) 0.81051(7) 0.0975(14) Uani 1 1 d . . .
Cr11 Cr 0.65636(12) 0.14793(11) 0.77995(8) 0.1056(14) Uani 1 1 d . . .
Cr12 Cr 0.69773(11) 0.25962(9) 0.68001(7) 0.0913(14) Uani 1 1 d . . .
F9 F 0.9269(3) 0.3551(2) 0.32210(18) 0.0786(19) Uani 1 1 d . . .
F10 F 0.9695(3) 0.3061(3) 0.23338(18) 0.0800(19) Uani 1 1 d . . .
F11 F 0.8718(3) 0.3593(2) 0.15713(18) 0.0742(18) Uani 1 1 d . . .
F12 F 0.7141(3) 0.3512(2) 0.17632(17) 0.0766(18) Uani 1 1 d . . .
F13 F 0.5885(3) 0.4300(3) 0.23526(19) 0.084(2) Uani 1 1 d . . .
F14 F 0.8817(3) 0.3496(3) 0.47477(19) 0.089(2) Uani 1 1 d . . .
F15 F 0.8123(3) 0.3206(3) 0.4040(2) 0.094(2) Uani 1 1 d . . .
F16 F 0.8290(4) 0.4291(3) 0.3914(2) 0.094(2) Uani 1 1 d . . .
F17 F 0.3936(3) 0.4404(2) 0.35094(19) 0.0824(19) Uani 1 1 d . . .
F18 F 0.4812(4) 0.5164(3) 0.2954(2) 0.103(2) Uani 1 1 d . . .
F19 F 0.5633(3) 0.4112(3) 0.3437(2) 0.099(2) Uani 1 1 d . . .
F20 F 0.3025(3) 0.2486(2) 0.63265(19) 0.0800(19) Uani 1 1 d . . .
F21 F 0.3561(3) 0.1360(3) 0.6817(2) 0.091(2) Uani 1 1 d . . .
F22 F 0.4157(4) 0.1184(3) 0.7710(2) 0.094(2) Uani 1 1 d . . .
F23 F 0.5774(4) 0.1163(3) 0.7606(2) 0.097(2) Uani 1 1 d . . .
F24 F 0.6206(4) 0.2188(3) 0.7300(2) 0.097(2) Uani 1 1 d . . .
F25 F 0.2847(3) 0.3634(2) 0.5058(2) 0.085(2) Uani 1 1 d . . .
F26 F 0.4132(3) 0.2970(3) 0.5583(2) 0.092(2) Uani 1 1 d . . .
F27 F 0.2714(4) 0.3676(2) 0.6106(2) 0.091(2) Uani 1 1 d . . .
F28 F 0.7681(4) 0.3020(3) 0.6303(2) 0.093(2) Uani 1 1 d . . .
F29 F 0.6151(4) 0.3314(3) 0.6952(3) 0.122(3) Uani 1 1 d . . .
F30 F 0.6469(4) 0.2558(4) 0.6239(2) 0.125(3) Uani 1 1 d . . .
O1 O 0.9828(4) 0.2667(3) 0.4059(3) 0.083(2) Uani 1 1 d . . .
O2 O 1.0404(4) 0.2427(3) 0.3224(3) 0.087(2) Uani 1 1 d . . .
O3 O 1.0068(4) 0.3819(3) 0.3932(2) 0.080(2) Uani 1 1 d . . .
O4 O 1.0986(4) 0.3392(4) 0.3226(3) 0.085(2) Uani 1 1 d . . .
O5 O 1.1432(4) 0.2879(3) 0.2320(3) 0.092(2) Uani 1 1 d . . .
O6 O 1.1163(5) 0.2842(4) 0.1529(3) 0.111(3) Uani 1 1 d . . .
O7 O 1.0255(4) 0.4033(3) 0.2379(3) 0.086(2) Uani 1 1 d . . .
O8 O 1.0052(5) 0.4008(4) 0.1568(3) 0.112(3) Uani 1 1 d . . .
O9 O 0.9803(5) 0.2408(3) 0.1559(3) 0.093(2) Uani 1 1 d . . .
O10 O 0.8444(5) 0.2530(4) 0.1519(3) 0.095(2) Uani 1 1 d . . .
O11 O 1.0174(5) 0.3340(4) 0.0781(3) 0.108(3) Uani 1 1 d . . .
O12 O 0.9042(5) 0.3201(3) 0.0562(2) 0.087(2) Uani 1 1 d . . .
O13 O 0.7412(5) 0.3102(4) 0.0792(3) 0.092(2) Uani 1 1 d . . .
O14 O 0.6087(5) 0.3693(4) 0.1026(3) 0.104(3) Uani 1 1 d . . .
O15 O 0.7737(5) 0.4206(3) 0.0825(3) 0.086(2) Uani 1 1 d . . .
O16 O 0.6437(5) 0.4664(3) 0.1287(3) 0.095(2) Uani 1 1 d . . .
O17 O 0.5580(5) 0.3316(4) 0.2083(3) 0.096(2) Uani 1 1 d . . .
O18 O 0.4977(4) 0.3494(3) 0.2927(3) 0.083(2) Uani 1 1 d . . .
O19 O 0.4860(5) 0.4507(4) 0.1595(3) 0.109(3) Uani 1 1 d . . .
O20 O 0.4086(4) 0.4638(3) 0.2424(3) 0.087(2) Uani 1 1 d . . .
O21 O 0.3224(4) 0.2392(3) 0.5234(3) 0.082(2) Uani 1 1 d . . .
O22 O 0.3284(5) 0.1522(3) 0.5803(3) 0.088(2) Uani 1 1 d . . .
O23 O 0.1675(4) 0.3149(3) 0.5778(3) 0.082(2) Uani 1 1 d . . .
O24 O 0.1604(5) 0.2211(3) 0.6157(3) 0.091(2) Uani 1 1 d . . .
O25 O 0.2200(5) 0.1074(4) 0.6600(3) 0.096(2) Uani 1 1 d . . .
O26 O 0.2972(7) 0.0351(5) 0.7108(4) 0.143(4) Uani 1 1 d . . .
O27 O 0.1948(4) 0.2071(3) 0.7163(3) 0.091(2) Uani 1 1 d . . .
O28 O 0.2450(6) 0.1296(6) 0.7769(4) 0.146(4) Uani 1 1 d . . .
O29 O 0.4609(6) 0.0263(4) 0.7085(4) 0.125(3) Uani 1 1 d . . .
O30 O 0.5462(6) 0.0086(4) 0.7660(4) 0.121(3) Uani 1 1 d . . .
O31 O 0.3496(6) 0.0167(5) 0.8061(4) 0.148(4) Uani 1 1 d . . .
O32 O 0.4257(7) 0.0298(4) 0.8590(3) 0.125(3) Uani 1 1 d . . .
O33 O 0.5883(7) 0.0303(4) 0.8537(4) 0.133(4) Uani 1 1 d . . .
O34 O 0.6956(5) 0.0732(5) 0.8298(3) 0.121(3) Uani 1 1 d . . .
O35 O 0.4659(6) 0.1366(5) 0.8568(3) 0.119(3) Uani 1 1 d . . .
O36 O 0.5669(5) 0.1851(4) 0.8389(3) 0.099(3) Uani 1 1 d . . .
O37 O 0.7447(5) 0.1080(4) 0.7233(4) 0.138(4) Uani 1 1 d . . .
O38 O 0.7835(5) 0.1827(4) 0.6639(3) 0.094(2) Uani 1 1 d . . .
O39 O 0.7370(6) 0.1806(5) 0.7995(4) 0.141(4) Uani 1 1 d . . .
O40 O 0.7542(5) 0.2592(4) 0.7392(3) 0.102(3) Uani 1 1 d . . .
C1 C 1.0232(6) 0.2296(5) 0.3737(4) 0.082(3) Uani 1 1 d D . .
C2 C 1.0633(7) 0.1636(5) 0.3958(4) 0.105(4) Uani 1 1 d D . .
C3 C 1.1551(9) 0.1603(7) 0.4009(7) 0.170(7) Uani 1 1 d D . .
H3A H 1.1847 0.1187 0.4140 0.205 Uiso 1 1 calc R . .
H3B H 1.1518 0.1872 0.4264 0.205 Uiso 1 1 calc R . .
H3C H 1.1870 0.1730 0.3655 0.205 Uiso 1 1 calc R . .
C4 C 1.0692(12) 0.1231(6) 0.3572(6) 0.187(9) Uani 1 1 d D . .
H4A H 1.1014 0.0818 0.3695 0.224 Uiso 1 1 calc R . .
H4B H 1.0989 0.1370 0.3215 0.224 Uiso 1 1 calc R . .
H4C H 1.0113 0.1235 0.3550 0.224 Uiso 1 1 calc R . .
C5 C 1.0152(10) 0.1487(6) 0.4517(5) 0.156(7) Uani 1 1 d D . .
H5A H 0.9565 0.1505 0.4501 0.188 Uiso 1 1 calc R . .
H5B H 1.0134 0.1781 0.4745 0.188 Uiso 1 1 calc R . .
H5C H 1.0444 0.1079 0.4671 0.188 Uiso 1 1 calc R . .
C6 C 1.0807(7) 0.3679(5) 0.3630(4) 0.088(3) Uani 1 1 d . . .
C7 C 1.1559(6) 0.3798(5) 0.3775(4) 0.081(3) Uani 1 1 d . . .
C8 C 1.2050(7) 0.3226(6) 0.4071(5) 0.105(4) Uani 1 1 d . . .
H8A H 1.1688 0.3121 0.4415 0.126 Uiso 1 1 calc R . .
H8B H 1.2567 0.3288 0.4139 0.126 Uiso 1 1 calc R . .
H8C H 1.2215 0.2898 0.3851 0.126 Uiso 1 1 calc R . .
C9 C 1.1250(8) 0.4312(6) 0.4135(5) 0.113(4) Uani 1 1 d . . .
H9A H 1.0987 0.4694 0.3927 0.135 Uiso 1 1 calc R . .
H9B H 1.1743 0.4351 0.4254 0.135 Uiso 1 1 calc R . .
H9C H 1.0828 0.4215 0.4450 0.135 Uiso 1 1 calc R . .
C10 C 1.2128(7) 0.4018(6) 0.3263(4) 0.107(4) Uani 1 1 d . . .
H10A H 1.2358 0.3702 0.3026 0.128 Uiso 1 1 calc R . .
H10B H 1.2604 0.4107 0.3360 0.128 Uiso 1 1 calc R . .
H10C H 1.1788 0.4385 0.3075 0.128 Uiso 1 1 calc R . .
C11 C 1.1656(7) 0.2785(5) 0.1843(5) 0.092(3) Uani 1 1 d . . .
C12 C 1.2624(7) 0.2587(7) 0.1616(5) 0.113(4) Uani 1 1 d . . .
C13 C 1.2809(9) 0.2475(12) 0.1051(6) 0.219(12) Uani 1 1 d . . .
H13A H 1.3429 0.2388 0.0912 0.262 Uiso 1 1 calc R . .
H13B H 1.2508 0.2834 0.0833 0.262 Uiso 1 1 calc R . .
H13C H 1.2615 0.2129 0.1033 0.262 Uiso 1 1 calc R . .
C14 C 1.3069(9) 0.2107(8) 0.2002(6) 0.156(6) Uani 1 1 d . . .
H14A H 1.2819 0.1766 0.2080 0.187 Uiso 1 1 calc R . .
H14B H 1.3002 0.2268 0.2337 0.187 Uiso 1 1 calc R . .
H14C H 1.3681 0.1968 0.1844 0.187 Uiso 1 1 calc R . .
C15 C 1.2935(9) 0.3142(9) 0.1622(7) 0.165(7) Uani 1 1 d . . .
H15A H 1.2738 0.3269 0.1982 0.198 Uiso 1 1 calc R . .
H15B H 1.2700 0.3476 0.1356 0.198 Uiso 1 1 calc R . .
H15C H 1.3564 0.3032 0.1533 0.198 Uiso 1 1 calc R . .
C16 C 1.0132(6) 0.4272(5) 0.1926(4) 0.083(3) Uani 1 1 d . . .
C17 C 1.0071(8) 0.4949(6) 0.1769(5) 0.108(4) Uani 1 1 d . . .
C18 C 1.0715(10) 0.5020(7) 0.1249(6) 0.142(6) Uani 1 1 d . . .
H18A H 1.0621 0.5450 0.1106 0.170 Uiso 1 1 calc R . .
H18B H 1.0640 0.4804 0.0983 0.170 Uiso 1 1 calc R . .
H18C H 1.1299 0.4851 0.1321 0.170 Uiso 1 1 calc R . .
C19 C 1.0261(10) 0.5196(6) 0.2202(6) 0.124(5) Uani 1 1 d . . .
H19A H 0.9841 0.5150 0.2535 0.149 Uiso 1 1 calc R . .
H19B H 1.0227 0.5625 0.2089 0.149 Uiso 1 1 calc R . .
H19C H 1.0840 0.4973 0.2266 0.149 Uiso 1 1 calc R . .
C20 C 0.9150(9) 0.5278(7) 0.1684(7) 0.153(6) Uani 1 1 d . . .
H20A H 0.8747 0.5239 0.2027 0.183 Uiso 1 1 calc R . .
H20B H 0.9015 0.5098 0.1416 0.183 Uiso 1 1 calc R . .
H20C H 0.9101 0.5707 0.1555 0.183 Uiso 1 1 calc R . .
C21 C 0.9168(9) 0.2235(5) 0.1615(4) 0.092(3) Uani 1 1 d . . .
C22 C 0.9247(13) 0.1552(8) 0.1808(10) 0.168(8) Uani 1 1 d . . .
C23 C 0.997(3) 0.1261(11) 0.144(3) 0.55(6) Uani 1 1 d . . .
H23A H 1.0470 0.1394 0.1448 0.662 Uiso 1 1 calc R . .
H23B H 0.9849 0.1365 0.1075 0.662 Uiso 1 1 calc R . .
H23C H 1.0103 0.0821 0.1544 0.662 Uiso 1 1 calc R . .
C24 C 0.8518(18) 0.1355(9) 0.1788(10) 0.241(14) Uani 1 1 d . . .
H24A H 0.8412 0.1448 0.1418 0.290 Uiso 1 1 calc R . .
H24B H 0.8009 0.1565 0.2030 0.290 Uiso 1 1 calc R . .
H24C H 0.8639 0.0917 0.1902 0.290 Uiso 1 1 calc R . .
C25 C 0.948(3) 0.1405(15) 0.2301(16) 0.47(4) Uani 1 1 d . . .
H25A H 0.9869 0.0994 0.2329 0.561 Uiso 1 1 calc R . .
H25B H 0.8967 0.1424 0.2585 0.561 Uiso 1 1 calc R . .
H25C H 0.9772 0.1690 0.2342 0.561 Uiso 1 1 calc R . .
C26 C 0.9804(7) 0.3246(5) 0.0465(4) 0.087(3) Uani 1 1 d . . .
C27 C 1.0331(8) 0.3136(7) -0.0103(4) 0.112(4) Uani 1 1 d . . .
C28 C 1.0902(11) 0.2463(9) -0.0029(6) 0.170(7) Uani 1 1 d . . .
H28A H 1.1260 0.2358 -0.0377 0.204 Uiso 1 1 calc R . .
H28B H 1.0531 0.2194 0.0108 0.204 Uiso 1 1 calc R . .
H28C H 1.1270 0.2418 0.0229 0.204 Uiso 1 1 calc R . .
C29 C 1.0869(10) 0.3567(9) -0.0290(5) 0.161(7) Uani 1 1 d . . .
H29A H 1.1226 0.3521 -0.0025 0.193 Uiso 1 1 calc R . .
H29B H 1.0495 0.3982 -0.0327 0.193 Uiso 1 1 calc R . .
H29C H 1.1238 0.3479 -0.0639 0.193 Uiso 1 1 calc R . .
C30 C 0.9714(9) 0.3234(8) -0.0498(5) 0.132(5) Uani 1 1 d . . .
H30A H 0.9358 0.3655 -0.0525 0.158 Uiso 1 1 calc R . .
H30B H 0.9344 0.2964 -0.0362 0.158 Uiso 1 1 calc R . .
H30C H 1.0050 0.3145 -0.0855 0.158 Uiso 1 1 calc R . .
C31 C 0.6640(9) 0.3296(6) 0.0759(4) 0.092(4) Uani 1 1 d . . .
C32 C 0.6322(8) 0.3046(7) 0.0386(4) 0.101(4) Uani 1 1 d . . .
C33 C 0.6302(15) 0.3469(8) -0.0117(5) 0.197(10) Uani 1 1 d . . .
H33A H 0.5869 0.3852 -0.0048 0.237 Uiso 1 1 calc R . .
H33B H 0.6156 0.3296 -0.0386 0.237 Uiso 1 1 calc R . .
H33C H 0.6867 0.3540 -0.0254 0.237 Uiso 1 1 calc R . .
C34 C 0.5417(12) 0.2970(13) 0.0628(7) 0.247(14) Uani 1 1 d . . .
H34A H 0.5441 0.2671 0.0954 0.296 Uiso 1 1 calc R . .
H34B H 0.5212 0.2832 0.0364 0.296 Uiso 1 1 calc R . .
H34C H 0.5023 0.3359 0.0722 0.296 Uiso 1 1 calc R . .
C35 C 0.6878(12) 0.2439(8) 0.0274(7) 0.158(6) Uani 1 1 d . . .
H35A H 0.7458 0.2466 0.0099 0.189 Uiso 1 1 calc R . .
H35B H 0.6643 0.2286 0.0035 0.189 Uiso 1 1 calc R . .
H35C H 0.6904 0.2164 0.0613 0.189 Uiso 1 1 calc R . .
C36 C 0.7117(8) 0.4661(6) 0.0923(4) 0.085(3) Uani 1 1 d . . .
C37 C 0.7150(7) 0.5262(5) 0.0571(5) 0.096(3) Uani 1 1 d . . .
C38 C 0.7958(9) 0.5209(6) 0.0161(6) 0.145(6) Uani 1 1 d . . .
H38A H 0.8452 0.5048 0.0342 0.174 Uiso 1 1 calc R . .
H38B H 0.7965 0.5609 -0.0040 0.174 Uiso 1 1 calc R . .
H38C H 0.7990 0.4935 -0.0088 0.174 Uiso 1 1 calc R . .
C39 C 0.7133(10) 0.5700(6) 0.0933(6) 0.135(5) Uani 1 1 d . . .
H39A H 0.6608 0.5751 0.1210 0.162 Uiso 1 1 calc R . .
H39B H 0.7147 0.6092 0.0717 0.162 Uiso 1 1 calc R . .
H39C H 0.7635 0.5542 0.1107 0.162 Uiso 1 1 calc R . .
C40 C 0.6353(10) 0.5487(8) 0.0312(6) 0.161(7) Uani 1 1 d . . .
H40A H 0.6336 0.5176 0.0116 0.193 Uiso 1 1 calc R . .
H40B H 0.6377 0.5857 0.0060 0.193 Uiso 1 1 calc R . .
H40C H 0.5836 0.5574 0.0593 0.193 Uiso 1 1 calc R . .
C41 C 0.5261(6) 0.3168(6) 0.2560(5) 0.085(3) Uani 1 1 d . . .
C42 C 0.5194(8) 0.2521(5) 0.2722(4) 0.097(3) Uani 1 1 d . . .
C43 C 0.4256(8) 0.2533(6) 0.2994(5) 0.111(4) Uani 1 1 d . . .
H43A H 0.4059 0.2789 0.3282 0.134 Uiso 1 1 calc R . .
H43B H 0.4228 0.2121 0.3146 0.134 Uiso 1 1 calc R . .
H43C H 0.3887 0.2697 0.2724 0.134 Uiso 1 1 calc R . .
C44 C 0.5780(8) 0.2201(6) 0.3125(5) 0.109(4) Uani 1 1 d . . .
H44A H 0.6373 0.2203 0.2957 0.131 Uiso 1 1 calc R . .
H44B H 0.5752 0.1783 0.3233 0.131 Uiso 1 1 calc R . .
H44C H 0.5595 0.2412 0.3444 0.131 Uiso 1 1 calc R . .
C45 C 0.5472(9) 0.2170(6) 0.2232(5) 0.120(4) Uani 1 1 d . . .
H45A H 0.5080 0.2362 0.1979 0.144 Uiso 1 1 calc R . .
H45B H 0.5454 0.1751 0.2355 0.144 Uiso 1 1 calc R . .
H45C H 0.6058 0.2175 0.2052 0.144 Uiso 1 1 calc R . .
C46 C 0.4195(7) 0.4702(6) 0.1916(4) 0.092(3) Uani 1 1 d . . .
C47 C 0.3422(7) 0.5059(7) 0.1658(5) 0.118(5) Uani 1 1 d . . .
C48 C 0.3558(10) 0.5027(11) 0.1085(5) 0.200(10) Uani 1 1 d . . .
H48A H 0.3538 0.4630 0.1034 0.240 Uiso 1 1 calc R . .
H48B H 0.4120 0.5086 0.0907 0.240 Uiso 1 1 calc R . .
H48C H 0.3107 0.5344 0.0928 0.240 Uiso 1 1 calc R . .
C49 C 0.3583(12) 0.5773(9) 0.1530(8) 0.188(8) Uani 1 1 d . . .
H49A H 0.3104 0.6067 0.1381 0.226 Uiso 1 1 calc R . .
H49B H 0.4121 0.5766 0.1271 0.226 Uiso 1 1 calc R . .
H49C H 0.3616 0.5889 0.1868 0.226 Uiso 1 1 calc R . .
C50 C 0.2625(7) 0.5181(7) 0.1996(5) 0.133(5) Uani 1 1 d . . .
H50A H 0.2481 0.4801 0.2151 0.160 Uiso 1 1 calc R . .
H50B H 0.2190 0.5441 0.1790 0.160 Uiso 1 1 calc R . .
H50C H 0.2641 0.5387 0.2287 0.160 Uiso 1 1 calc R . .
C51 C 0.3450(6) 0.1829(5) 0.5327(4) 0.078(3) Uani 1 1 d . . .
C52 C 0.3895(10) 0.1459(5) 0.4886(4) 0.104(4) Uani 1 1 d . . .
C53 C 0.371(3) 0.0958(18) 0.4917(12) 0.46(4) Uani 1 1 d . . .
H53A H 0.4197 0.0668 0.4731 0.548 Uiso 1 1 calc R . .
H53B H 0.3209 0.1037 0.4747 0.548 Uiso 1 1 calc R . .
H53C H 0.3565 0.0792 0.5297 0.548 Uiso 1 1 calc R . .
C54 C 0.483(3) 0.127(2) 0.4919(11) 0.51(5) Uani 1 1 d . . .
H54A H 0.5172 0.1323 0.4557 0.612 Uiso 1 1 calc R . .
H54B H 0.4994 0.0841 0.5073 0.612 Uiso 1 1 calc R . .
H54C H 0.4925 0.1515 0.5149 0.612 Uiso 1 1 calc R . .
C55 C 0.3970(17) 0.1798(7) 0.4359(6) 0.219(12) Uani 1 1 d . . .
H55A H 0.3662 0.1674 0.4142 0.262 Uiso 1 1 calc R . .
H55B H 0.4577 0.1722 0.4187 0.262 Uiso 1 1 calc R . .
H55C H 0.3720 0.2230 0.4388 0.262 Uiso 1 1 calc R . .
C56 C 0.1282(7) 0.2756(6) 0.5948(4) 0.088(3) Uani 1 1 d . . .
C57 C 0.0351(7) 0.2900(6) 0.5889(4) 0.097(4) Uani 1 1 d . . .
C58 C 0.0305(8) 0.2487(6) 0.5494(5) 0.117(4) Uani 1 1 d . . .
H58A H 0.0656 0.2574 0.5139 0.140 Uiso 1 1 calc R . .
H58B H -0.0292 0.2569 0.5457 0.140 Uiso 1 1 calc R . .
H58C H 0.0524 0.2061 0.5638 0.140 Uiso 1 1 calc R . .
C59 C 0.0005(7) 0.3558(5) 0.5655(5) 0.100(4) Uani 1 1 d . . .
H59A H -0.0083 0.3820 0.5928 0.119 Uiso 1 1 calc R . .
H59B H -0.0543 0.3614 0.5549 0.119 Uiso 1 1 calc R . .
H59C H 0.0419 0.3664 0.5338 0.119 Uiso 1 1 calc R . .
C60 C -0.0169(7) 0.2766(7) 0.6442(5) 0.125(5) Uani 1 1 d . . .
H60A H 0.0083 0.2349 0.6596 0.150 Uiso 1 1 calc R . .
H60B H -0.0761 0.2816 0.6412 0.150 Uiso 1 1 calc R . .
H60C H -0.0165 0.3045 0.6676 0.150 Uiso 1 1 calc R . .
C61 C 0.2443(8) 0.0551(7) 0.6806(7) 0.127(5) Uani 1 1 d . . .
C62 C 0.2079(12) 0.0069(7) 0.6670(9) 0.159(7) Uani 1 1 d . . .
C63 C 0.1219(13) 0.0127(10) 0.7098(11) 0.255(15) Uani 1 1 d . . .
H63A H 0.0810 0.0520 0.7013 0.306 Uiso 1 1 calc R . .
H63B H 0.1336 0.0096 0.7459 0.306 Uiso 1 1 calc R . .
H63C H 0.0974 -0.0198 0.7088 0.306 Uiso 1 1 calc R . .
C64 C 0.2671(13) -0.0553(8) 0.6784(12) 0.239(13) Uani 1 1 d . . .
H64A H 0.2416 -0.0856 0.6732 0.287 Uiso 1 1 calc R . .
H64B H 0.2756 -0.0623 0.7157 0.287 Uiso 1 1 calc R . .
H64C H 0.3226 -0.0587 0.6536 0.287 Uiso 1 1 calc R . .
C65 C 0.1906(14) 0.0247(9) 0.6093(8) 0.189(9) Uani 1 1 d . . .
H65A H 0.2446 0.0245 0.5838 0.227 Uiso 1 1 calc R . .
H65B H 0.1503 0.0653 0.6059 0.227 Uiso 1 1 calc R . .
H65C H 0.1656 -0.0044 0.6013 0.227 Uiso 1 1 calc R . .
C66 C 0.2026(9) 0.1835(9) 0.7638(5) 0.123(5) Uani 1 1 d . . .
C67 C 0.1519(10) 0.2215(10) 0.8083(6) 0.146(6) Uani 1 1 d . . .
C68 C 0.0818(10) 0.2771(9) 0.7883(7) 0.167(7) Uani 1 1 d . . .
H68A H 0.1080 0.3002 0.7563 0.200 Uiso 1 1 calc R . .
H68B H 0.0551 0.3029 0.8169 0.200 Uiso 1 1 calc R . .
H68C H 0.0379 0.2635 0.7790 0.200 Uiso 1 1 calc R . .
C69 C 0.2187(12) 0.2421(10) 0.8237(8) 0.186(8) Uani 1 1 d . . .
H69A H 0.2495 0.2098 0.8483 0.223 Uiso 1 1 calc R . .
H69B H 0.1907 0.2783 0.8416 0.223 Uiso 1 1 calc R . .
H69C H 0.2595 0.2515 0.7912 0.223 Uiso 1 1 calc R . .
C70 C 0.1135(13) 0.1820(10) 0.8551(7) 0.202(9) Uani 1 1 d . . .
H70A H 0.1571 0.1438 0.8625 0.242 Uiso 1 1 calc R . .
H70B H 0.0649 0.1737 0.8462 0.242 Uiso 1 1 calc R . .
H70C H 0.0937 0.2029 0.8872 0.242 Uiso 1 1 calc R . .
C71 C 0.5253(9) 0.0073(6) 0.7227(5) 0.096(3) Uani 1 1 d . . .
C72 C 0.6094(10) -0.0352(7) 0.6862(6) 0.123(4) Uani 1 1 d . . .
C73 C 0.5901(11) -0.0912(7) 0.6887(8) 0.172(7) Uani 1 1 d . . .
H73A H 0.6403 -0.1198 0.6704 0.206 Uiso 1 1 calc R . .
H73B H 0.5414 -0.0838 0.6710 0.206 Uiso 1 1 calc R . .
H73C H 0.5755 -0.1082 0.7266 0.206 Uiso 1 1 calc R . .
C74 C 0.6943(11) -0.0431(10) 0.7065(8) 0.185(8) Uani 1 1 d . . .
H74A H 0.6902 -0.0639 0.7437 0.221 Uiso 1 1 calc R . .
H74B H 0.7021 -0.0032 0.7054 0.221 Uiso 1 1 calc R . .
H74C H 0.7434 -0.0671 0.6832 0.221 Uiso 1 1 calc R . .
C75 C 0.6123(11) 0.0014(8) 0.6282(5) 0.152(6) Uani 1 1 d . . .
H75A H 0.6696 -0.0127 0.6062 0.182 Uiso 1 1 calc R . .
H75B H 0.6000 0.0445 0.6306 0.182 Uiso 1 1 calc R . .
H75C H 0.5693 -0.0046 0.6115 0.182 Uiso 1 1 calc R . .
C76 C 0.3737(9) 0.0099(7) 0.8507(5) 0.116(4) Uani 1 1 d . . .
C77 C 0.3438(16) -0.0406(10) 0.8940(7) 0.178(9) Uani 1 1 d . . .
C78 C 0.2899(15) -0.0679(9) 0.8736(7) 0.199(10) Uani 1 1 d . . .
H78A H 0.3251 -0.0904 0.8439 0.239 Uiso 1 1 calc R . .
H78B H 0.2425 -0.0358 0.8606 0.239 Uiso 1 1 calc R . .
H78C H 0.2666 -0.0955 0.9029 0.239 Uiso 1 1 calc R . .
C79 C 0.283(3) -0.0064(18) 0.9358(9) 0.39(3) Uani 1 1 d . . .
H79A H 0.2999 -0.0234 0.9709 0.463 Uiso 1 1 calc R . .
H79B H 0.2252 -0.0091 0.9372 0.463 Uiso 1 1 calc R . .
H79C H 0.2836 0.0360 0.9273 0.463 Uiso 1 1 calc R . .
C80 C 0.4152(19) -0.0798(15) 0.9145(16) 0.43(4) Uani 1 1 d . . .
H80A H 0.3956 -0.1051 0.9473 0.512 Uiso 1 1 calc R . .
H80B H 0.4479 -0.0561 0.9231 0.512 Uiso 1 1 calc R . .
H80C H 0.4518 -0.1057 0.8875 0.512 Uiso 1 1 calc R . .
C81 C 0.6608(9) 0.0328(6) 0.8539(6) 0.111(4) Uani 1 1 d . . .
C82 C 0.7162(11) -0.0188(8) 0.8889(7) 0.135(5) Uani 1 1 d . . .
C83 C 0.6571(12) -0.0423(9) 0.9373(7) 0.187(9) Uani 1 1 d . . .
H83A H 0.6915 -0.0713 0.9621 0.224 Uiso 1 1 calc R . .
H83B H 0.6229 -0.0622 0.9251 0.224 Uiso 1 1 calc R . .
H83C H 0.6187 -0.0084 0.9560 0.224 Uiso 1 1 calc R . .
C84 C 0.7806(11) 0.0026(9) 0.9052(7) 0.171(8) Uani 1 1 d . . .
H84A H 0.7509 0.0321 0.9304 0.206 Uiso 1 1 calc R . .
H84B H 0.8128 0.0216 0.8731 0.206 Uiso 1 1 calc R . .
H84C H 0.8203 -0.0319 0.9227 0.206 Uiso 1 1 calc R . .
C85 C 0.7594(15) -0.0670(10) 0.8537(9) 0.219(11) Uani 1 1 d . . .
H85A H 0.7819 -0.0489 0.8176 0.262 Uiso 1 1 calc R . .
H85B H 0.7179 -0.0875 0.8512 0.262 Uiso 1 1 calc R . .
H85C H 0.8068 -0.0964 0.8691 0.262 Uiso 1 1 calc R . .
C86 C 0.4994(8) 0.1740(5) 0.8650(4) 0.089(3) Uani 1 1 d . . .
C87 C 0.4558(9) 0.2091(7) 0.9127(5) 0.120(5) Uani 1 1 d . . .
C88 C 0.3644(12) 0.2258(13) 0.9206(10) 0.283(18) Uani 1 1 d . . .
H88A H 0.3465 0.2413 0.8857 0.340 Uiso 1 1 calc R . .
H88B H 0.3398 0.2572 0.9444 0.340 Uiso 1 1 calc R . .
H88C H 0.3439 0.1902 0.9371 0.340 Uiso 1 1 calc R . .
C89 C 0.4872(14) 0.2663(10) 0.9071(10) 0.220(11) Uani 1 1 d . . .
H89A H 0.5483 0.2538 0.9091 0.264 Uiso 1 1 calc R . .
H89B H 0.4541 0.2900 0.9364 0.264 Uiso 1 1 calc R . .
H89C H 0.4790 0.2910 0.8723 0.264 Uiso 1 1 calc R . .
C90 C 0.4948(16) 0.1681(11) 0.9614(7) 0.245(14) Uani 1 1 d . . .
H90A H 0.4627 0.1384 0.9775 0.294 Uiso 1 1 calc R . .
H90B H 0.4910 0.1932 0.9885 0.294 Uiso 1 1 calc R . .
H90C H 0.5551 0.1470 0.9488 0.294 Uiso 1 1 calc R . .
C91 C 0.7927(7) 0.1288(6) 0.6822(5) 0.095(3) Uani 1 1 d . . .
C92 C 0.8672(8) 0.0818(6) 0.6532(5) 0.102(4) Uani 1 1 d . . .
C93 C 0.9404(8) 0.1078(6) 0.6245(6) 0.129(5) Uani 1 1 d . . .
H93A H 0.9869 0.0767 0.6065 0.155 Uiso 1 1 calc R . .
H93B H 0.9615 0.1216 0.6507 0.155 Uiso 1 1 calc R . .
H93C H 0.9203 0.1421 0.5976 0.155 Uiso 1 1 calc R . .
C94 C 0.8337(10) 0.0645(8) 0.6085(6) 0.144(5) Uani 1 1 d . . .
H94A H 0.8011 0.1013 0.5889 0.173 Uiso 1 1 calc R . .
H94B H 0.7964 0.0382 0.6253 0.173 Uiso 1 1 calc R . .
H94C H 0.8826 0.0430 0.5832 0.173 Uiso 1 1 calc R . .
C95 C 0.8988(8) 0.0242(6) 0.6933(5) 0.117(4) Uani 1 1 d . . .
H95A H 0.9419 -0.0069 0.6732 0.141 Uiso 1 1 calc R . .
H95B H 0.8501 0.0087 0.7125 0.141 Uiso 1 1 calc R . .
H95C H 0.9244 0.0344 0.7194 0.141 Uiso 1 1 calc R . .
C96 C 0.7648(7) 0.2246(7) 0.7814(5) 0.100(4) Uani 1 1 d . . .
C97 C 0.8183(10) 0.2350(9) 0.8168(5) 0.144(6) Uani 1 1 d . . .
C98 C 0.9006(14) 0.1808(8) 0.8135(12) 0.255(16) Uani 1 1 d . . .
H98A H 0.9353 0.1828 0.8384 0.306 Uiso 1 1 calc R . .
H98B H 0.9340 0.1825 0.7766 0.306 Uiso 1 1 calc R . .
H98C H 0.8845 0.1428 0.8235 0.306 Uiso 1 1 calc R . .
C99 C 0.7722(19) 0.2350(16) 0.8725(6) 0.31(2) Uani 1 1 d . . .
H99A H 0.7249 0.2722 0.8757 0.374 Uiso 1 1 calc R . .
H99B H 0.8116 0.2328 0.8960 0.374 Uiso 1 1 calc R . .
H99C H 0.7491 0.1999 0.8834 0.374 Uiso 1 1 calc R . .
C100 C 0.8465(9) 0.2922(7) 0.7949(5) 0.125(5) Uani 1 1 d . . .
H10D H 0.7958 0.3273 0.7945 0.150 Uiso 1 1 calc R . .
H10E H 0.8797 0.2893 0.7581 0.150 Uiso 1 1 calc R . .
H10F H 0.8822 0.2969 0.8179 0.150 Uiso 1 1 calc R . .
N1 N 0.7346(6) 0.3809(5) 0.3183(3) 0.097(3) Uani 1 1 d . . .
H1A H 0.6761 0.3936 0.3300 0.116 Uiso 1 1 calc R . .
H1B H 0.7603 0.3755 0.3474 0.116 Uiso 1 1 calc R . .
C120 C 0.7579(7) 0.3225(6) 0.2966(4) 0.099(4) Uani 1 1 d . . .
H12A H 0.7275 0.3277 0.2671 0.119 Uiso 1 1 calc R . .
H12B H 0.7416 0.2917 0.3254 0.119 Uiso 1 1 calc R . .
H12C H 0.8200 0.3097 0.2830 0.119 Uiso 1 1 calc R . .
C121 C 0.7621(7) 0.4277(6) 0.2767(5) 0.105(4) Uani 1 1 d . . .
H12D H 0.8225 0.4117 0.2601 0.126 Uiso 1 1 calc R . .
H12E H 0.7556 0.4633 0.2935 0.126 Uiso 1 1 calc R . .
H12F H 0.7266 0.4393 0.2491 0.126 Uiso 1 1 calc R . .
N2 N 0.4912(7) 0.2444(5) 0.6422(4) 0.119(4) Uani 1 1 d . . .
H2A H 0.4597 0.2656 0.6161 0.143 Uiso 1 1 calc R . .
H2B H 0.5373 0.2596 0.6377 0.143 Uiso 1 1 calc R . .
C122 C 0.5240(8) 0.1789(6) 0.6339(5) 0.110(4) Uani 1 1 d . . .
H12G H 0.5609 0.1564 0.6599 0.132 Uiso 1 1 calc R . .
H12H H 0.5572 0.1754 0.5972 0.132 Uiso 1 1 calc R . .
H12I H 0.4754 0.1621 0.6393 0.132 Uiso 1 1 calc R . .
C123 C 0.4355(8) 0.2548(7) 0.6975(5) 0.120(4) Uani 1 1 d . . .
H12J H 0.3778 0.2524 0.6981 0.144 Uiso 1 1 calc R . .
H12K H 0.4319 0.2949 0.7050 0.144 Uiso 1 1 calc R . .
H12L H 0.4610 0.2238 0.7251 0.144 Uiso 1 1 calc R . .
N3 N 0.4317(5) 0.3804(4) 0.4473(3) 0.086(3) Uani 1 1 d . . .
H3D H 0.4205 0.4036 0.4152 0.103 Uiso 1 1 calc R . .
H3E H 0.3806 0.3753 0.4680 0.103 Uiso 1 1 calc R . .
C124 C 0.4911(8) 0.3206(6) 0.4363(4) 0.105(4) Uani 1 1 d . . .
H12M H 0.5460 0.3257 0.4148 0.126 Uiso 1 1 calc R . .
H12N H 0.4659 0.3014 0.4163 0.126 Uiso 1 1 calc R . .
H12O H 0.5006 0.2949 0.4706 0.126 Uiso 1 1 calc R . .
C125 C 0.4674(8) 0.4126(6) 0.4757(4) 0.102(4) Uani 1 1 d . . .
H12P H 0.4762 0.3892 0.5109 0.122 Uiso 1 1 calc R . .
H12Q H 0.4271 0.4525 0.4809 0.122 Uiso 1 1 calc R . .
H12R H 0.5224 0.4175 0.4541 0.122 Uiso 1 1 calc R . .
N4 N 0.7569(6) 0.2970(5) 0.5266(3) 0.096(3) Uani 1 1 d . . .
H4D H 0.7939 0.3192 0.5079 0.115 Uiso 1 1 calc R . .
H4E H 0.7483 0.3004 0.5627 0.115 Uiso 1 1 calc R . .
C126 C 0.6727(7) 0.3233(6) 0.5082(4) 0.111(4) Uani 1 1 d . . .
H12S H 0.6805 0.3177 0.4704 0.133 Uiso 1 1 calc R . .
H12T H 0.6517 0.3666 0.5114 0.133 Uiso 1 1 calc R . .
H12U H 0.6309 0.3028 0.5306 0.133 Uiso 1 1 calc R . .
C127 C 0.7974(8) 0.2325(6) 0.5189(5) 0.107(4) Uani 1 1 d . . .
H12V H 0.7587 0.2084 0.5392 0.129 Uiso 1 1 calc R . .
H12W H 0.8517 0.2179 0.5320 0.129 Uiso 1 1 calc R . .
H12$ H 0.8084 0.2287 0.4805 0.129 Uiso 1 1 calc R . .
N5 N 0.6783(7) 0.4270(5) 0.6450(4) 0.112(3) Uani 1 1 d . . .
H5D H 0.6698 0.3891 0.6526 0.134 Uiso 1 1 calc R . .
H5E H 0.6290 0.4535 0.6607 0.134 Uiso 1 1 calc R . .
C128 C 0.6913(11) 0.4445(7) 0.5873(5) 0.143(6) Uani 1 1 d . . .
H122 H 0.7134 0.4800 0.5779 0.172 Uiso 1 1 calc R . .
H125 H 0.6365 0.4544 0.5753 0.172 Uiso 1 1 calc R . .
H120 H 0.7327 0.4110 0.5694 0.172 Uiso 1 1 calc R . .
C129 C 0.7492(9) 0.4259(7) 0.6696(6) 0.130(5) Uani 1 1 d . . .
H123 H 0.8011 0.3955 0.6553 0.156 Uiso 1 1 calc R . .
H124 H 0.7342 0.4156 0.7088 0.156 Uiso 1 1 calc R . .
H121 H 0.7597 0.4658 0.6612 0.156 Uiso 1 1 calc R . .
N6 N 0.8407(7) 0.5289(5) 0.4111(4) 0.114(3) Uani 1 1 d . . .
H6A H 0.7919 0.5611 0.4135 0.137 Uiso 1 1 calc R . .
H6B H 0.8258 0.4963 0.4058 0.137 Uiso 1 1 calc R . .
C130 C 0.8697(10) 0.5147(6) 0.4620(5) 0.120(4) Uani 1 1 d . . .
H13D H 0.9176 0.4777 0.4617 0.144 Uiso 1 1 calc R . .
H13E H 0.8224 0.5087 0.4915 0.144 Uiso 1 1 calc R . .
H13F H 0.8887 0.5482 0.4674 0.144 Uiso 1 1 calc R . .
C131 C 0.9028(4) 0.5438(3) 0.3642(2) 0.137(5) Uani 1 1 d . . .
H13G H 0.9123 0.5823 0.3665 0.165 Uiso 1 1 calc R . .
H13H H 0.8809 0.5475 0.3313 0.165 Uiso 1 1 calc R . .
H13I H 0.9572 0.5118 0.3632 0.165 Uiso 1 1 calc R . .
O50 O 0.6775(4) 0.4661(3) 0.4620(2) 0.138(3) Uani 1 1 d R . .
O51 O 0.5847(4) 0.5194(3) 0.3790(2) 0.231(7) Uani 1 1 d R . .
O52 O 0.2905(4) 0.4170(3) 0.6873(2) 0.253(8) Uani 1 1 d R . .
O53 O 0.4765(4) 0.3806(3) 0.7692(2) 0.340(14) Uani 1 1 d R . .
O54 O 0.5213(4) 0.3683(3) 0.6059(2) 0.360(16) Uani 1 1 d R . .

loop_
_atom_site_aniso_label
_atom_site_aniso_U_11
_atom_site_aniso_U_22
_atom_site_aniso_U_33
_atom_site_aniso_U_23
_atom_site_aniso_U_13
_atom_site_aniso_U_12
Cr1 0.0654(16) 0.0980(18) 0.0690(15) -0.0136(8) -0.0150(7) -0.0207(10)
Cr2 0.0664(16) 0.0986(18) 0.0681(15) -0.0101(8) -0.0145(7) -0.0211(10)
Cr3 0.0720(16) 0.130(2) 0.0689(16) -0.0154(9) -0.0119(8) -0.0312(11)
Cr4 0.0774(16) 0.0914(17) 0.0677(15) -0.0080(8) -0.0177(8) -0.0233(10)
Cr5 0.0734(16) 0.125(2) 0.0645(15) -0.0038(9) -0.0157(8) -0.0304(11)
Cr6 0.0696(16) 0.0937(17) 0.0706(15) -0.0036(8) -0.0135(8) -0.0208(10)
Cr7 0.0670(15) 0.0780(17) 0.0804(16) -0.0045(8) -0.0184(8) -0.0185(9)
Cr8 0.0759(16) 0.0833(17) 0.0827(16) -0.0015(8) -0.0169(8) -0.0216(10)
Cr9 0.0899(18) 0.147(2) 0.125(2) 0.0520(14) -0.0456(12) -0.0520(14)
Cr10 0.122(2) 0.0912(18) 0.0860(17) -0.0031(9) -0.0403(11) -0.0298(12)
Cr11 0.0823(17) 0.135(2) 0.0917(17) 0.0156(11) -0.0261(10) -0.0320(13)
Cr12 0.0819(17) 0.1076(19) 0.0801(16) -0.0052(9) -0.0184(9) -0.0232(11)
F9 0.066(3) 0.104(4) 0.068(3) -0.015(3) -0.013(2) -0.025(3)
F10 0.070(3) 0.106(4) 0.065(3) -0.009(3) -0.011(2) -0.029(3)
F11 0.069(3) 0.084(4) 0.073(3) -0.014(2) -0.018(2) -0.020(3)
F12 0.073(3) 0.090(4) 0.063(3) -0.006(2) -0.014(2) -0.021(3)
F13 0.071(3) 0.107(4) 0.072(3) -0.007(3) -0.014(2) -0.026(3)
F14 0.078(4) 0.124(5) 0.071(3) -0.016(3) -0.013(2) -0.033(3)
F15 0.078(4) 0.143(5) 0.074(3) -0.023(3) -0.012(3) -0.045(4)
F16 0.081(4) 0.098(4) 0.094(4) -0.027(3) -0.023(3) 0.001(3)
F17 0.069(3) 0.099(4) 0.073(3) -0.006(3) -0.012(2) -0.020(3)
F18 0.113(5) 0.102(4) 0.093(4) -0.010(3) -0.004(3) -0.043(4)
F19 0.074(4) 0.150(6) 0.069(3) -0.010(3) -0.012(3) -0.030(4)
F20 0.074(3) 0.091(4) 0.076(3) 0.001(3) -0.020(2) -0.027(3)
F21 0.074(4) 0.096(4) 0.094(4) 0.014(3) -0.021(3) -0.023(3)
F22 0.090(4) 0.095(4) 0.077(3) -0.005(3) -0.009(3) -0.006(3)
F23 0.087(4) 0.109(5) 0.086(4) -0.016(3) -0.022(3) -0.008(3)
F24 0.083(4) 0.121(5) 0.080(3) 0.009(3) -0.026(3) -0.025(3)
F25 0.068(3) 0.095(4) 0.090(4) 0.003(3) -0.021(3) -0.024(3)
F26 0.072(3) 0.104(4) 0.092(4) 0.008(3) -0.026(3) -0.021(3)
F27 0.098(4) 0.080(4) 0.101(4) -0.027(3) -0.022(3) -0.022(3)
F28 0.086(4) 0.107(4) 0.083(4) -0.017(3) -0.015(3) -0.023(3)
F29 0.104(5) 0.109(5) 0.115(5) -0.004(4) -0.001(4) 0.002(4)
F30 0.110(5) 0.185(7) 0.089(4) 0.021(4) -0.030(3) -0.072(5)
O1 0.085(5) 0.094(5) 0.068(4) -0.015(4) -0.017(3) -0.020(4)
O2 0.089(5) 0.088(5) 0.075(4) -0.010(3) -0.018(3) -0.012(4)
O3 0.078(5) 0.091(5) 0.074(4) -0.004(3) -0.022(3) -0.026(4)
O4 0.065(4) 0.126(6) 0.068(4) -0.019(4) -0.013(3) -0.027(4)
O5 0.079(5) 0.118(6) 0.074(5) -0.018(4) -0.018(3) -0.017(4)
O6 0.072(5) 0.176(8) 0.076(4) -0.039(5) -0.006(4) -0.015(5)
O7 0.093(5) 0.098(5) 0.072(4) -0.012(4) -0.012(3) -0.034(4)
O8 0.121(6) 0.161(8) 0.074(4) 0.011(5) -0.029(4) -0.077(6)
O9 0.077(5) 0.100(6) 0.104(5) -0.026(4) -0.021(4) -0.016(4)
O10 0.091(5) 0.098(5) 0.098(5) 0.003(4) -0.030(4) -0.029(5)
O11 0.088(5) 0.174(8) 0.069(4) -0.018(4) -0.007(4) -0.052(5)
O12 0.087(5) 0.100(5) 0.068(4) -0.022(3) -0.014(3) -0.010(4)
O13 0.092(5) 0.116(6) 0.083(4) -0.017(4) -0.028(4) -0.040(5)
O14 0.080(5) 0.162(8) 0.077(5) -0.015(5) -0.021(4) -0.038(5)
O15 0.083(5) 0.088(5) 0.075(4) 0.007(4) -0.013(3) -0.022(4)
O16 0.085(5) 0.108(6) 0.069(4) 0.007(4) -0.005(4) -0.013(4)
O17 0.094(5) 0.134(6) 0.069(4) -0.015(4) 0.000(3) -0.057(5)
O18 0.086(5) 0.065(4) 0.085(4) -0.006(4) -0.010(4) -0.010(4)
O19 0.066(5) 0.165(8) 0.079(4) -0.013(5) -0.019(4) -0.006(5)
O20 0.071(4) 0.104(5) 0.076(4) -0.004(4) -0.016(3) -0.014(4)
O21 0.085(5) 0.076(5) 0.084(4) -0.012(3) -0.018(3) -0.019(4)
O22 0.096(5) 0.072(4) 0.090(5) -0.012(4) -0.011(4) -0.022(4)
O23 0.066(4) 0.086(5) 0.095(4) -0.014(4) -0.017(3) -0.019(4)
O24 0.091(5) 0.093(5) 0.094(5) 0.005(4) -0.028(4) -0.036(4)
O25 0.093(5) 0.092(5) 0.103(5) 0.010(4) -0.029(4) -0.033(5)
O26 0.137(8) 0.161(9) 0.153(8) 0.051(7) -0.078(7) -0.080(7)
O27 0.071(4) 0.105(5) 0.082(5) -0.015(4) -0.001(3) -0.015(4)
O28 0.093(6) 0.218(12) 0.105(6) 0.038(7) -0.032(5) -0.037(7)
O29 0.130(7) 0.097(6) 0.170(8) -0.006(5) -0.096(7) -0.019(6)
O30 0.107(6) 0.098(6) 0.164(8) -0.058(6) -0.046(6) 0.001(5)
O31 0.128(8) 0.175(9) 0.152(8) 0.063(7) -0.066(6) -0.077(7)
O32 0.173(9) 0.127(7) 0.100(6) 0.016(5) -0.064(6) -0.069(7)
O33 0.165(9) 0.120(7) 0.141(7) 0.029(5) -0.099(7) -0.057(7)
O34 0.073(5) 0.158(8) 0.116(6) 0.026(6) -0.028(4) -0.029(5)
O35 0.130(7) 0.172(8) 0.077(5) -0.028(5) 0.000(4) -0.078(7)
O36 0.110(6) 0.124(6) 0.080(4) -0.021(4) -0.011(4) -0.056(5)
O37 0.080(5) 0.149(8) 0.140(7) 0.032(6) -0.003(5) -0.014(5)
O38 0.101(6) 0.082(5) 0.097(5) -0.023(4) -0.008(4) -0.022(4)
O39 0.134(8) 0.178(9) 0.128(7) 0.047(7) -0.065(6) -0.079(8)
O40 0.108(6) 0.127(6) 0.083(5) -0.014(4) -0.025(4) -0.046(5)
C1 0.073(6) 0.098(8) 0.080(7) -0.008(6) -0.023(5) -0.026(6)
C2 0.117(9) 0.093(8) 0.093(8) -0.008(7) -0.033(7) -0.008(8)
C3 0.145(14) 0.153(15) 0.223(19) 0.004(13) -0.091(14) -0.031(12)
C4 0.29(3) 0.109(12) 0.164(15) -0.001(11) -0.113(16) -0.012(14)
C5 0.218(18) 0.096(9) 0.112(10) 0.018(8) -0.022(11) -0.012(11)
C6 0.072(7) 0.103(8) 0.077(7) 0.016(6) -0.016(5) -0.023(6)
C7 0.063(6) 0.106(8) 0.078(6) -0.004(6) -0.026(5) -0.026(6)
C8 0.086(7) 0.128(10) 0.115(8) -0.008(7) -0.041(6) -0.038(7)
C9 0.102(9) 0.150(12) 0.103(8) -0.035(8) -0.012(7) -0.054(9)
C10 0.092(8) 0.151(11) 0.096(7) -0.009(7) -0.022(6) -0.060(8)
C11 0.077(7) 0.111(9) 0.082(7) -0.002(6) -0.027(6) -0.019(6)
C12 0.067(7) 0.166(13) 0.096(8) -0.020(8) -0.009(6) -0.022(8)
C13 0.072(8) 0.46(4) 0.100(10) -0.093(15) 0.008(7) -0.023(14)
C14 0.099(10) 0.213(18) 0.120(10) -0.034(11) -0.018(8) 0.011(11)
C15 0.089(9) 0.24(2) 0.144(13) -0.002(13) -0.010(9) -0.043(12)
C16 0.065(6) 0.110(9) 0.074(7) -0.001(6) -0.014(5) -0.030(6)
C17 0.091(8) 0.106(9) 0.114(9) 0.014(7) -0.030(7) -0.019(7)
C18 0.149(13) 0.142(12) 0.120(10) 0.010(9) 0.011(9) -0.066(11)
C19 0.136(12) 0.112(10) 0.126(10) -0.004(8) -0.020(9) -0.048(9)
C20 0.102(10) 0.148(13) 0.196(15) 0.020(12) -0.058(10) -0.023(10)
C21 0.096(9) 0.077(8) 0.082(7) -0.006(5) -0.018(6) 0.004(7)
C22 0.135(14) 0.106(12) 0.25(2) 0.034(13) -0.049(14) -0.035(12)
C23 0.27(4) 0.090(17) 1.11(15) -0.03(4) 0.09(7) 0.01(2)
C24 0.33(3) 0.143(16) 0.31(3) 0.085(18) -0.19(3) -0.13(2)
C25 0.78(9) 0.32(4) 0.55(6) 0.33(5) -0.58(7) -0.38(5)
C26 0.071(7) 0.103(8) 0.072(6) -0.002(6) -0.013(5) -0.012(6)
C27 0.096(8) 0.170(13) 0.063(6) -0.014(7) -0.009(6) -0.034(9)
C28 0.132(13) 0.22(2) 0.117(11) -0.053(12) -0.024(10) 0.022(14)
C29 0.148(13) 0.27(2) 0.085(8) 0.010(10) -0.008(8) -0.119(15)
C30 0.116(10) 0.197(15) 0.079(7) -0.012(8) -0.026(7) -0.037(10)
C31 0.106(9) 0.127(10) 0.058(6) 0.008(6) -0.025(6) -0.059(9)
C32 0.106(9) 0.135(11) 0.075(6) -0.018(7) -0.025(6) -0.043(8)
C33 0.39(3) 0.177(16) 0.106(10) 0.027(10) -0.126(15) -0.161(19)
C34 0.188(19) 0.51(4) 0.151(14) -0.12(2) 0.001(13) -0.22(3)
C35 0.188(17) 0.137(14) 0.185(16) -0.046(12) -0.081(13) -0.048(13)
C36 0.086(7) 0.100(9) 0.074(6) 0.004(6) -0.030(6) -0.033(7)
C37 0.094(8) 0.090(8) 0.102(8) 0.004(6) -0.032(6) -0.024(7)
C38 0.138(12) 0.111(10) 0.151(12) 0.016(9) 0.023(10) -0.045(9)
C39 0.136(12) 0.110(10) 0.162(13) -0.003(10) -0.043(10) -0.039(9)
C40 0.155(14) 0.168(14) 0.168(14) 0.073(12) -0.097(12) -0.068(12)
C41 0.058(6) 0.107(9) 0.086(7) -0.009(7) -0.020(5) -0.015(6)
C42 0.101(8) 0.103(9) 0.089(7) -0.005(6) -0.023(6) -0.033(7)
C43 0.098(8) 0.130(10) 0.115(8) -0.009(8) -0.015(7) -0.053(8)
C44 0.108(9) 0.098(8) 0.109(8) -0.015(7) -0.019(7) -0.012(7)
C45 0.124(10) 0.130(11) 0.096(8) -0.026(8) 0.003(7) -0.032(9)
C46 0.077(7) 0.122(9) 0.079(7) -0.004(6) -0.023(6) -0.029(7)
C47 0.073(7) 0.159(13) 0.086(7) 0.006(7) -0.028(6) 0.014(8)
C48 0.104(11) 0.35(3) 0.084(9) 0.001(12) -0.035(8) 0.021(14)
C49 0.137(14) 0.22(2) 0.169(16) 0.030(15) -0.056(12) -0.010(15)
C50 0.075(8) 0.174(14) 0.123(10) 0.032(9) -0.039(7) -0.012(8)
C51 0.068(6) 0.074(7) 0.091(7) -0.020(6) -0.019(5) -0.009(6)
C52 0.143(11) 0.081(8) 0.088(7) -0.024(6) -0.020(7) -0.026(8)
C53 0.75(9) 0.52(6) 0.26(3) -0.24(4) 0.24(5) -0.53(7)
C54 0.43(5) 0.65(8) 0.21(3) -0.27(4) -0.17(3) 0.39(6)
C55 0.39(3) 0.121(12) 0.092(10) -0.015(9) 0.031(14) -0.059(17)
C56 0.090(7) 0.116(9) 0.072(6) -0.005(6) -0.020(5) -0.051(8)
C57 0.081(7) 0.115(9) 0.100(7) -0.004(7) -0.021(6) -0.038(7)
C58 0.104(9) 0.133(11) 0.132(10) -0.024(8) -0.046(8) -0.039(8)
C59 0.074(7) 0.110(9) 0.116(8) -0.015(7) -0.029(6) -0.020(7)
C60 0.079(7) 0.178(13) 0.105(8) 0.017(8) -0.018(6) -0.040(8)
C61 0.086(8) 0.133(12) 0.163(13) 0.028(10) -0.048(9) -0.046(9)
C62 0.150(14) 0.097(10) 0.26(2) 0.036(12) -0.115(15) -0.055(11)
C63 0.165(18) 0.21(2) 0.42(4) 0.14(2) -0.17(2) -0.124(17)
C64 0.185(19) 0.112(13) 0.47(4) 0.002(19) -0.19(2) -0.036(13)
C65 0.22(2) 0.172(17) 0.24(2) 0.008(15) -0.133(18) -0.090(16)
C66 0.087(9) 0.191(16) 0.085(9) -0.002(10) -0.016(7) -0.039(10)
C67 0.094(9) 0.24(2) 0.114(10) -0.052(12) -0.020(8) -0.039(12)
C68 0.106(11) 0.215(19) 0.183(15) -0.101(14) -0.024(11) -0.005(12)
C69 0.141(15) 0.24(2) 0.191(17) -0.052(16) -0.072(13) -0.023(15)
C70 0.193(19) 0.22(2) 0.152(15) -0.007(14) 0.036(14) -0.072(17)
C71 0.111(9) 0.098(9) 0.081(7) -0.015(6) -0.018(7) -0.030(8)
C72 0.115(10) 0.129(12) 0.121(10) -0.041(9) -0.008(8) -0.022(9)
C73 0.144(14) 0.099(11) 0.25(2) -0.056(12) -0.015(14) 0.001(10)
C74 0.124(13) 0.23(2) 0.200(18) -0.101(17) -0.006(12) -0.027(14)
C75 0.184(16) 0.177(15) 0.102(9) -0.048(10) 0.020(9) -0.080(13)
C76 0.114(10) 0.154(13) 0.084(8) 0.005(8) -0.018(7) -0.058(10)
C77 0.25(2) 0.202(18) 0.122(12) 0.087(13) -0.094(14) -0.137(19)
C78 0.28(3) 0.199(19) 0.169(15) 0.071(14) -0.086(16) -0.16(2)
C79 0.64(8) 0.54(6) 0.116(15) -0.07(3) 0.10(3) -0.48(6)
C80 0.29(3) 0.43(5) 0.59(6) 0.42(5) -0.33(4) -0.27(4)
C81 0.093(9) 0.107(10) 0.127(10) -0.003(8) -0.042(8) -0.013(8)
C82 0.126(12) 0.137(13) 0.135(11) 0.017(10) -0.068(10) -0.017(11)
C83 0.168(16) 0.211(19) 0.184(16) 0.099(15) -0.100(13) -0.084(15)
C84 0.141(14) 0.212(19) 0.169(15) 0.043(13) -0.082(12) -0.063(14)
C85 0.22(2) 0.19(2) 0.22(2) -0.013(18) -0.13(2) 0.036(19)
C86 0.085(7) 0.091(8) 0.089(7) -0.009(6) -0.036(6) -0.010(7)
C87 0.115(10) 0.143(12) 0.100(8) -0.054(8) -0.035(7) 0.002(9)
C88 0.113(14) 0.45(4) 0.34(3) -0.32(3) -0.009(17) -0.017(19)
C89 0.20(2) 0.21(2) 0.29(3) -0.16(2) -0.013(19) -0.054(18)
C90 0.27(3) 0.29(3) 0.116(12) -0.084(15) -0.082(15) 0.07(2)
C91 0.068(7) 0.106(10) 0.119(9) -0.012(8) -0.033(6) -0.026(7)
C92 0.087(8) 0.100(9) 0.127(9) -0.022(7) -0.029(7) -0.027(7)
C93 0.095(9) 0.128(11) 0.141(11) -0.015(9) 0.004(8) -0.023(8)
C94 0.132(12) 0.156(14) 0.141(12) -0.028(10) -0.026(10) -0.032(11)
C95 0.091(8) 0.126(11) 0.134(10) -0.021(9) -0.030(7) -0.019(8)
C96 0.084(7) 0.138(11) 0.086(7) 0.002(7) -0.025(6) -0.046(8)
C97 0.134(12) 0.221(18) 0.108(10) 0.017(10) -0.048(9) -0.098(14)
C98 0.22(2) 0.128(14) 0.47(4) 0.06(2) -0.26(3) -0.041(15)
C99 0.38(4) 0.61(6) 0.085(11) -0.044(19) -0.012(15) -0.36(4)
C100 0.104(9) 0.168(14) 0.115(9) -0.046(9) -0.033(7) -0.032(10)
N1 0.083(6) 0.130(8) 0.081(5) -0.004(5) -0.023(4) -0.038(6)
C120 0.080(7) 0.125(10) 0.087(7) -0.011(7) -0.013(5) -0.025(7)
C121 0.068(6) 0.130(10) 0.110(8) 0.020(7) -0.024(6) -0.035(7)
N2 0.094(7) 0.138(10) 0.125(8) 0.000(7) -0.043(6) -0.028(7)
C122 0.100(9) 0.105(10) 0.117(9) -0.002(7) -0.027(7) -0.022(8)
C123 0.088(8) 0.165(13) 0.107(9) -0.027(8) -0.027(7) -0.026(8)
N3 0.079(5) 0.094(6) 0.074(5) -0.003(4) -0.017(4) -0.015(5)
C124 0.123(10) 0.106(9) 0.082(7) -0.002(6) -0.017(6) -0.033(8)
C125 0.100(8) 0.107(9) 0.097(7) -0.018(7) -0.020(6) -0.023(7)
N4 0.084(6) 0.125(8) 0.080(5) -0.005(5) -0.010(4) -0.040(6)
C126 0.082(7) 0.153(11) 0.092(7) 0.003(7) -0.020(6) -0.034(8)
C127 0.111(9) 0.127(11) 0.090(7) -0.014(7) -0.009(6) -0.051(9)
N5 0.117(8) 0.096(7) 0.100(7) -0.009(5) -0.014(6) -0.008(6)
C128 0.199(17) 0.117(10) 0.088(8) -0.008(7) -0.031(9) -0.009(11)
C129 0.123(11) 0.117(11) 0.150(12) -0.036(9) -0.039(9) -0.014(9)
N6 0.114(8) 0.086(7) 0.128(8) -0.027(6) -0.025(7) -0.002(6)
C130 0.145(12) 0.110(10) 0.108(9) -0.021(7) -0.026(8) -0.034(9)
C131 0.123(11) 0.137(12) 0.131(11) 0.002(9) 0.000(9) -0.039(10)
O50 0.130(7) 0.131(7) 0.132(7) -0.018(6) 0.007(6) -0.030(6)
O51 0.264(18) 0.221(15) 0.251(16) -0.068(12) -0.129(14) -0.047(13)
O52 0.29(2) 0.238(16) 0.256(17) -0.080(14) -0.102(15) -0.042(15)
O53 0.33(3) 0.217(17) 0.36(3) -0.055(17) 0.16(2) -0.077(17)
O54 0.28(2) 0.41(3) 0.229(18) -0.024(19) -0.057(17) 0.12(2)

loop_
_atom_type_symbol
_atom_type_description
_atom_type_scat_dispersion_real
_atom_type_scat_dispersion_imag
_atom_type_scat_source
C C 0.0181 0.0091 'International Tables Vol C Tables 4.2.6.8 and 6.1.1.4'
H H 0.0000 0.0000 'International Tables Vol C Tables 4.2.6.8 and 6.1.1.4'
N N 0.0311 0.0180 'International Tables Vol C Tables 4.2.6.8 and 6.1.1.4'
O O 0.0492 0.0322 'International Tables Vol C Tables 4.2.6.8 and 6.1.1.4'
F F 0.0727 0.0534 'International Tables Vol C Tables 4.2.6.8 and 6.1.1.4'
Cr Cr -0.1635 2.4439 'International Tables Vol C Tables 4.2.6.8 and 6.1.1.4'

loop_
_geom_angle_atom_site_label_1
_geom_angle_atom_site_label_2
_geom_angle_atom_site_label_3
_geom_angle
_geom_angle_site_symmetry_1
_geom_angle_site_symmetry_3
_geom_angle_publ_flag
F14 Cr1 F16 91.1(3) . . ?
F14 Cr1 F15 91.2(2) . . ?
F16 Cr1 F15 87.3(3) . . ?
F14 Cr1 F9 178.1(3) . . ?
F16 Cr1 F9 87.0(2) . . ?
F15 Cr1 F9 88.4(2) . . ?
F14 Cr1 O1 91.7(3) . . ?
F16 Cr1 O1 176.0(3) . . ?
F15 Cr1 O1 89.8(3) . . ?
F9 Cr1 O1 90.2(3) . . ?
F14 Cr1 O3 90.9(2) . . ?
F16 Cr1 O3 93.7(3) . . ?
F15 Cr1 O3 177.6(3) . . ?
F9 Cr1 O3 89.5(2) . . ?
O1 Cr1 O3 89.1(3) . . ?
F9 Cr2 F10 87.0(2) . . ?
F9 Cr2 O4 93.9(3) . . ?
F10 Cr2 O4 178.4(3) . . ?
F9 Cr2 O2 90.5(3) . . ?
F10 Cr2 O2 91.7(3) . . ?
O4 Cr2 O2 89.7(3) . . ?
F9 Cr2 O5 178.6(3) . . ?
F10 Cr2 O5 91.9(3) . . ?
O4 Cr2 O5 87.2(3) . . ?
O2 Cr2 O5 90.3(3) . . ?
F9 Cr2 O7 88.1(3) . . ?
F10 Cr2 O7 90.4(3) . . ?
O4 Cr2 O7 88.2(3) . . ?
O2 Cr2 O7 177.4(3) . . ?
O5 Cr2 O7 91.2(3) . . ?
F10 Cr3 F11 89.9(2) . . ?
F10 Cr3 O11 178.8(3) . . ?
F11 Cr3 O11 90.6(3) . . ?
F10 Cr3 O6 92.4(3) . . ?
F11 Cr3 O6 177.5(3) . . ?
O11 Cr3 O6 87.2(3) . . ?
F10 Cr3 O8 91.9(3) . . ?
F11 Cr3 O8 87.7(3) . . ?
O11 Cr3 O8 89.2(3) . . ?
O6 Cr3 O8 91.0(4) . . ?
F10 Cr3 O9 88.3(3) . . ?
F11 Cr3 O9 92.1(3) . . ?
O11 Cr3 O9 90.6(4) . . ?
O6 Cr3 O9 89.1(4) . . ?
O8 Cr3 O9 179.7(3) . . ?
F11 Cr4 F12 87.6(2) . . ?
F11 Cr4 O13 177.4(3) . . ?
F12 Cr4 O13 91.2(3) . . ?
F11 Cr4 O10 89.6(3) . . ?
F12 Cr4 O10 88.5(3) . . ?
O13 Cr4 O10 88.1(3) . . ?
F11 Cr4 O15 89.6(3) . . ?
F12 Cr4 O15 92.5(3) . . ?
O13 Cr4 O15 92.8(3) . . ?
O10 Cr4 O15 178.7(3) . . ?
F11 Cr4 O12 93.3(3) . . ?
F12 Cr4 O12 178.9(3) . . ?
O13 Cr4 O12 87.9(3) . . ?
O10 Cr4 O12 90.8(3) . . ?
O15 Cr4 O12 88.2(3) . . ?
F13 Cr5 F12 89.7(2) . . ?
F13 Cr5 O16 90.4(3) . . ?
F12 Cr5 O16 90.8(3) . . ?
F13 Cr5 O19 92.1(3) . . ?
F12 Cr5 O19 177.4(3) . . ?
O16 Cr5 O19 87.2(3) . . ?
F13 Cr5 O17 91.8(3) . . ?
F12 Cr5 O17 88.2(3) . . ?
O16 Cr5 O17 177.6(3) . . ?
O19 Cr5 O17 93.7(3) . . ?
F13 Cr5 O14 178.8(3) . . ?
F12 Cr5 O14 91.3(3) . . ?
O16 Cr5 O14 90.3(3) . . ?
O19 Cr5 O14 87.0(4) . . ?
O17 Cr5 O14 87.6(3) . . ?
F17 Cr6 F18 89.7(3) . . ?
F17 Cr6 F19 90.3(2) . . ?
F18 Cr6 F19 89.3(3) . . ?
F17 Cr6 F13 179.1(2) . . ?
F18 Cr6 F13 90.3(3) . . ?
F19 Cr6 F13 88.8(2) . . ?
F17 Cr6 O20 89.1(2) . . ?
F18 Cr6 O20 88.8(3) . . ?
F19 Cr6 O20 178.0(3) . . ?
F13 Cr6 O20 91.9(2) . . ?
F17 Cr6 O18 90.6(3) . . ?
F18 Cr6 O18 179.1(3) . . ?
F19 Cr6 O18 89.9(3) . . ?
F13 Cr6 O18 89.4(3) . . ?
O20 Cr6 O18 92.0(3) . . ?
F25 Cr7 F27 91.2(3) . . ?
F25 Cr7 F26 92.0(2) . . ?
F27 Cr7 F26 89.9(3) . . ?
F25 Cr7 F20 179.0(3) . . ?
F27 Cr7 F20 88.1(2) . . ?
F26 Cr7 F20 88.6(2) . . ?
F25 Cr7 O21 90.2(3) . . ?
F27 Cr7 O21 177.9(3) . . ?
F26 Cr7 O21 88.5(3) . . ?
F20 Cr7 O21 90.5(3) . . ?
F25 Cr7 O23 88.3(2) . . ?
F27 Cr7 O23 91.1(3) . . ?
F26 Cr7 O23 178.9(3) . . ?
F20 Cr7 O23 91.0(2) . . ?
O21 Cr7 O23 90.5(3) . . ?
F20 Cr8 F21 88.5(2) . . ?
F20 Cr8 O24 93.7(3) . . ?
F21 Cr8 O24 177.3(3) . . ?
F20 Cr8 O22 90.7(3) . . ?
F21 Cr8 O22 88.7(3) . . ?
O24 Cr8 O22 92.7(3) . . ?
F20 Cr8 O25 177.5(3) . . ?
F21 Cr8 O25 91.3(3) . . ?
O24 Cr8 O25 86.6(3) . . ?
O22 Cr8 O25 86.8(3) . . ?
F20 Cr8 O27 88.2(3) . . ?
F21 Cr8 O27 89.6(3) . . ?
O24 Cr8 O27 89.0(3) . . ?
O22 Cr8 O27 178.0(3) . . ?
O25 Cr8 O27 94.3(3) . . ?
F21 Cr9 O28 91.0(4) . . ?
F21 Cr9 F22 87.8(3) . . ?
O28 Cr9 F22 91.5(4) . . ?
F21 Cr9 O31 177.0(5) . . ?
O28 Cr9 O31 90.9(5) . . ?
F22 Cr9 O31 94.4(4) . . ?
F21 Cr9 O29 88.6(3) . . ?
O28 Cr9 O29 178.2(4) . . ?
F22 Cr9 O29 90.3(3) . . ?
O31 Cr9 O29 89.5(4) . . ?
F21 Cr9 O26 90.5(3) . . ?
O28 Cr9 O26 93.9(5) . . ?
F22 Cr9 O26 174.4(4) . . ?
O31 Cr9 O26 87.0(4) . . ?
O29 Cr9 O26 84.3(4) . . ?
F22 Cr10 F23 87.6(2) . . ?
F22 Cr10 O33 177.4(4) . . ?
F23 Cr10 O33 94.2(4) . . ?
F22 Cr10 O35 89.7(3) . . ?
F23 Cr10 O35 91.3(3) . . ?
O33 Cr10 O35 88.4(4) . . ?
F22 Cr10 O30 93.6(3) . . ?
F23 Cr10 O30 88.9(4) . . ?
O33 Cr10 O30 88.3(4) . . ?
O35 Cr10 O30 176.7(4) . . ?
F22 Cr10 O32 90.8(3) . . ?
F23 Cr10 O32 177.2(3) . . ?
O33 Cr10 O32 87.4(4) . . ?
O35 Cr10 O32 91.0(4) . . ?
O30 Cr10 O32 88.9(4) . . ?
F23 Cr11 F24 87.6(3) . . ?
F23 Cr11 O39 179.7(4) . . ?
F24 Cr11 O39 92.1(3) . . ?
F23 Cr11 O37 88.2(4) . . ?
F24 Cr11 O37 91.7(3) . . ?
O39 Cr11 O37 91.8(5) . . ?
F23 Cr11 O36 91.0(3) . . ?
F24 Cr11 O36 90.4(3) . . ?
O39 Cr11 O36 89.0(4) . . ?
O37 Cr11 O36 177.7(4) . . ?
F23 Cr11 O34 91.9(3) . . ?
F24 Cr11 O34 178.2(4) . . ?
O39 Cr11 O34 88.4(4) . . ?
O37 Cr11 O34 86.6(4) . . ?
O36 Cr11 O34 91.3(4) . . ?
F29 Cr12 F30 90.9(4) . . ?
F29 Cr12 F28 91.2(3) . . ?
F30 Cr12 F28 89.2(3) . . ?
F29 Cr12 F24 86.7(3) . . ?
F30 Cr12 F24 89.1(3) . . ?
F28 Cr12 F24 177.3(3) . . ?
F29 Cr12 O38 178.8(4) . . ?
F30 Cr12 O38 88.4(4) . . ?
F28 Cr12 O38 89.7(3) . . ?
F24 Cr12 O38 92.4(3) . . ?
F29 Cr12 O40 91.9(4) . . ?
F30 Cr12 O40 177.1(4) . . ?
F28 Cr12 O40 91.8(3) . . ?
F24 Cr12 O40 90.0(3) . . ?
O38 Cr12 O40 88.9(3) . . ?
Cr2 F9 Cr1 125.3(3) . . ?
Cr3 F10 Cr2 124.7(3) . . ?
Cr4 F11 Cr3 123.3(3) . . ?
Cr4 F12 Cr5 124.3(2) . . ?
Cr5 F13 Cr6 124.1(3) . . ?
Cr8 F20 Cr7 124.1(3) . . ?
Cr9 F21 Cr8 125.0(3) . . ?
Cr10 F22 Cr9 122.1(3) . . ?
Cr11 F23 Cr10 124.7(3) . . ?
Cr11 F24 Cr12 124.4(3) . . ?
C1 O1 Cr1 135.4(6) . . ?
C1 O2 Cr2 129.1(7) . . ?
C6 O3 Cr1 129.5(7) . . ?
C6 O4 Cr2 135.3(6) . . ?
C11 O5 Cr2 135.0(7) . . ?
C11 O6 Cr3 133.4(7) . . ?
C16 O7 Cr2 135.0(7) . . ?
C16 O8 Cr3 133.9(7) . . ?
C21 O9 Cr3 131.5(8) . . ?
C21 O10 Cr4 128.4(7) . . ?
C26 O11 Cr3 129.0(7) . . ?
C26 O12 Cr4 133.2(7) . . ?
C31 O13 Cr4 130.5(8) . . ?
C31 O14 Cr5 135.2(7) . . ?
C36 O15 Cr4 134.8(6) . . ?
C36 O16 Cr5 130.5(8) . . ?
C41 O17 Cr5 134.5(8) . . ?
C41 O18 Cr6 132.2(7) . . ?
C46 O19 Cr5 132.3(7) . . ?
C46 O20 Cr6 133.4(7) . . ?
C51 O21 Cr7 134.8(7) . . ?
C51 O22 Cr8 130.3(6) . . ?
C56 O23 Cr7 129.4(7) . . ?
C56 O24 Cr8 135.2(6) . . ?
C61 O25 Cr8 135.9(8) . . ?
C61 O26 Cr9 129.8(10) . . ?
C66 O27 Cr8 129.8(9) . . ?
C66 O28 Cr9 132.7(8) . . ?
C71 O29 Cr9 128.7(9) . . ?
C71 O30 Cr10 127.5(9) . . ?
C76 O31 Cr9 131.1(10) . . ?
C76 O32 Cr10 131.8(8) . . ?
C81 O33 Cr10 133.7(9) . . ?
C81 O34 Cr11 132.2(8) . . ?
C86 O35 Cr10 133.9(8) . . ?
C86 O36 Cr11 133.1(8) . . ?
C91 O37 Cr11 131.5(9) . . ?
C91 O38 Cr12 135.7(8) . . ?
C96 O39 Cr11 134.5(8) . . ?
C96 O40 Cr12 132.9(8) . . ?
O1 C1 O2 125.1(10) . . ?
O1 C1 C2 119.4(8) . . ?
O2 C1 C2 115.3(9) . . ?
C4 C2 C5 114.7(10) . . ?
C4 C2 C1 110.2(9) . . ?
C5 C2 C1 109.6(9) . . ?
C4 C2 C3 108.9(10) . . ?
C5 C2 C3 107.2(9) . . ?
C1 C2 C3 105.7(9) . . ?
C2 C3 H3A 109.5 . . ?
C2 C3 H3B 109.5 . . ?
H3A C3 H3B 109.5 . . ?
C2 C3 H3C 109.5 . . ?
H3A C3 H3C 109.5 . . ?
H3B C3 H3C 109.5 . . ?
C2 C4 H4A 109.5 . . ?
C2 C4 H4B 109.5 . . ?
H4A C4 H4B 109.5 . . ?
C2 C4 H4C 109.5 . . ?
H4A C4 H4C 109.5 . . ?
H4B C4 H4C 109.5 . . ?
C2 C5 H5A 109.5 . . ?
C2 C5 H5B 109.5 . . ?
H5A C5 H5B 109.5 . . ?
C2 C5 H5C 109.5 . . ?
H5A C5 H5C 109.5 . . ?
H5B C5 H5C 109.5 . . ?
O3 C6 O4 124.5(10) . . ?
O3 C6 C7 119.5(11) . . ?
O4 C6 C7 115.7(9) . . ?
C8 C7 C6 108.7(9) . . ?
C8 C7 C10 111.4(9) . . ?
C6 C7 C10 109.8(8) . . ?
C8 C7 C9 109.7(9) . . ?
C6 C7 C9 111.1(9) . . ?
C10 C7 C9 106.1(9) . . ?
C7 C8 H8A 109.5 . . ?
C7 C8 H8B 109.5 . . ?
H8A C8 H8B 109.5 . . ?
C7 C8 H8C 109.5 . . ?
H8A C8 H8C 109.5 . . ?
H8B C8 H8C 109.5 . . ?
C7 C9 H9A 109.5 . . ?
C7 C9 H9B 109.5 . . ?
H9A C9 H9B 109.5 . . ?
C7 C9 H9C 109.5 . . ?
H9A C9 H9C 109.5 . . ?
H9B C9 H9C 109.5 . . ?
C7 C10 H10A 109.5 . . ?
C7 C10 H10B 109.5 . . ?
H10A C10 H10B 109.5 . . ?
C7 C10 H10C 109.5 . . ?
H10A C10 H10C 109.5 . . ?
H10B C10 H10C 109.5 . . ?
O5 C11 O6 125.7(10) . . ?
O5 C11 C12 117.2(10) . . ?
O6 C11 C12 117.2(10) . . ?
C13 C12 C14 117.3(15) . . ?
C13 C12 C11 112.1(11) . . ?
C14 C12 C11 110.3(10) . . ?
C13 C12 C15 107.5(14) . . ?
C14 C12 C15 104.2(13) . . ?
C11 C12 C15 104.3(12) . . ?
C12 C13 H13A 109.5 . . ?
C12 C13 H13B 109.5 . . ?
H13A C13 H13B 109.5 . . ?
C12 C13 H13C 109.5 . . ?
H13A C13 H13C 109.5 . . ?
H13B C13 H13C 109.5 . . ?
C12 C14 H14A 109.5 . . ?
C12 C14 H14B 109.5 . . ?
H14A C14 H14B 109.5 . . ?
C12 C14 H14C 109.5 . . ?
H14A C14 H14C 109.5 . . ?
H14B C14 H14C 109.5 . . ?
C12 C15 H15A 109.5 . . ?
C12 C15 H15B 109.5 . . ?
H15A C15 H15B 109.5 . . ?
C12 C15 H15C 109.5 . . ?
H15A C15 H15C 109.5 . . ?
H15B C15 H15C 109.5 . . ?
O7 C16 O8 125.6(11) . . ?
O7 C16 C17 118.3(11) . . ?
O8 C16 C17 116.1(10) . . ?
C19 C17 C18 110.1(11) . . ?
C19 C17 C20 109.7(13) . . ?
C18 C17 C20 110.8(11) . . ?
C19 C17 C16 111.2(10) . . ?
C18 C17 C16 107.8(11) . . ?
C20 C17 C16 107.3(11) . . ?
C17 C18 H18A 109.5 . . ?
C17 C18 H18B 109.5 . . ?
H18A C18 H18B 109.5 . . ?
C17 C18 H18C 109.5 . . ?
H18A C18 H18C 109.5 . . ?
H18B C18 H18C 109.5 . . ?
C17 C19 H19A 109.5 . . ?
C17 C19 H19B 109.5 . . ?
H19A C19 H19B 109.5 . . ?
C17 C19 H19C 109.5 . . ?
H19A C19 H19C 109.5 . . ?
H19B C19 H19C 109.5 . . ?
C17 C20 H20A 109.5 . . ?
C17 C20 H20B 109.5 . . ?
H20A C20 H20B 109.5 . . ?
C17 C20 H20C 109.5 . . ?
H20A C20 H20C 109.5 . . ?
H20B C20 H20C 109.5 . . ?
O9 C21 O10 128.8(11) . . ?
O9 C21 C22 118.0(12) . . ?
O10 C21 C22 113.1(13) . . ?
C25 C22 C23 106(3) . . ?
C25 C22 C24 114(2) . . ?
C23 C22 C24 109(3) . . ?
C25 C22 C21 108(2) . . ?
C23 C22 C21 103.1(18) . . ?
C24 C22 C21 115.7(16) . . ?
C22 C23 H23A 109.5 . . ?
C22 C23 H23B 109.5 . . ?
H23A C23 H23B 109.5 . . ?
C22 C23 H23C 109.5 . . ?
H23A C23 H23C 109.5 . . ?
H23B C23 H23C 109.5 . . ?
C22 C24 H24A 109.5 . . ?
C22 C24 H24B 109.5 . . ?
H24A C24 H24B 109.5 . . ?
C22 C24 H24C 109.5 . . ?
H24A C24 H24C 109.5 . . ?
H24B C24 H24C 109.5 . . ?
C22 C25 H25A 109.5 . . ?
C22 C25 H25B 109.5 . . ?
H25A C25 H25B 109.5 . . ?
C22 C25 H25C 109.5 . . ?
H25A C25 H25C 109.5 . . ?
H25B C25 H25C 109.5 . . ?
O11 C26 O12 126.9(9) . . ?
O11 C26 C27 116.7(10) . . ?
O12 C26 C27 116.3(10) . . ?
C29 C27 C26 109.0(12) . . ?
C29 C27 C30 110.2(11) . . ?
C26 C27 C30 109.5(10) . . ?
C29 C27 C28 111.4(13) . . ?
C26 C27 C28 104.6(10) . . ?
C30 C27 C28 112.0(13) . . ?
C27 C28 H28A 109.5 . . ?
C27 C28 H28B 109.5 . . ?
H28A C28 H28B 109.5 . . ?
C27 C28 H28C 109.5 . . ?
H28A C28 H28C 109.5 . . ?
H28B C28 H28C 109.5 . . ?
C27 C29 H29A 109.5 . . ?
C27 C29 H29B 109.5 . . ?
H29A C29 H29B 109.5 . . ?
C27 C29 H29C 109.5 . . ?
H29A C29 H29C 109.5 . . ?
H29B C29 H29C 109.5 . . ?
C27 C30 H30A 109.5 . . ?
C27 C30 H30B 109.5 . . ?
H30A C30 H30B 109.5 . . ?
C27 C30 H30C 109.5 . . ?
H30A C30 H30C 109.5 . . ?
H30B C30 H30C 109.5 . . ?
O13 C31 O14 124.9(10) . . ?
O13 C31 C32 118.8(13) . . ?
O14 C31 C32 116.3(12) . . ?
C33 C32 C35 110.1(13) . . ?
C33 C32 C31 107.4(10) . . ?
C35 C32 C31 111.8(12) . . ?
C33 C32 C34 109.9(15) . . ?
C35 C32 C34 106.1(15) . . ?
C31 C32 C34 111.6(11) . . ?
C32 C33 H33A 109.5 . . ?
C32 C33 H33B 109.5 . . ?
H33A C33 H33B 109.5 . . ?
C32 C33 H33C 109.5 . . ?
H33A C33 H33C 109.5 . . ?
H33B C33 H33C 109.5 . . ?
C32 C34 H34A 109.5 . . ?
C32 C34 H34B 109.5 . . ?
H34A C34 H34B 109.5 . . ?
C32 C34 H34C 109.5 . . ?
H34A C34 H34C 109.5 . . ?
H34B C34 H34C 109.5 . . ?
C32 C35 H35A 109.5 . . ?
C32 C35 H35B 109.5 . . ?
H35A C35 H35B 109.5 . . ?
C32 C35 H35C 109.5 . . ?
H35A C35 H35C 109.5 . . ?
H35B C35 H35C 109.5 . . ?
O15 C36 O16 125.6(9) . . ?
O15 C36 C37 117.7(9) . . ?
O16 C36 C37 116.7(11) . . ?
C38 C37 C39 106.6(11) . . ?
C38 C37 C36 112.5(11) . . ?
C39 C37 C36 107.8(10) . . ?
C38 C37 C40 112.0(12) . . ?
C39 C37 C40 110.5(12) . . ?
C36 C37 C40 107.3(9) . . ?
C37 C38 H38A 109.5 . . ?
C37 C38 H38B 109.5 . . ?
H38A C38 H38B 109.5 . . ?
C37 C38 H38C 109.5 . . ?
H38A C38 H38C 109.5 . . ?
H38B C38 H38C 109.5 . . ?
C37 C39 H39A 109.5 . . ?
C37 C39 H39B 109.5 . . ?
H39A C39 H39B 109.5 . . ?
C37 C39 H39C 109.5 . . ?
H39A C39 H39C 109.5 . . ?
H39B C39 H39C 109.5 . . ?
C37 C40 H40A 109.5 . . ?
C37 C40 H40B 109.5 . . ?
H40A C40 H40B 109.5 . . ?
C37 C40 H40C 109.5 . . ?
H40A C40 H40C 109.5 . . ?
H40B C40 H40C 109.5 . . ?
O17 C41 O18 127.2(11) . . ?
O17 C41 C42 117.4(11) . . ?
O18 C41 C42 115.4(9) . . ?
C44 C42 C41 108.0(9) . . ?
C44 C42 C45 108.9(10) . . ?
C41 C42 C45 111.9(9) . . ?
C44 C42 C43 109.3(9) . . ?
C41 C42 C43 109.4(10) . . ?
C45 C42 C43 109.3(10) . . ?
C42 C43 H43A 109.5 . . ?
C42 C43 H43B 109.5 . . ?
H43A C43 H43B 109.5 . . ?
C42 C43 H43C 109.5 . . ?
H43A C43 H43C 109.5 . . ?
H43B C43 H43C 109.5 . . ?
C42 C44 H44A 109.5 . . ?
C42 C44 H44B 109.5 . . ?
H44A C44 H44B 109.5 . . ?
C42 C44 H44C 109.5 . . ?
H44A C44 H44C 109.5 . . ?
H44B C44 H44C 109.5 . . ?
C42 C45 H45A 109.5 . . ?
C42 C45 H45B 109.5 . . ?
H45A C45 H45B 109.5 . . ?
C42 C45 H45C 109.5 . . ?
H45A C45 H45C 109.5 . . ?
H45B C45 H45C 109.5 . . ?
O19 C46 O20 127.7(10) . . ?
O19 C46 C47 114.8(10) . . ?
O20 C46 C47 117.5(10) . . ?
C50 C47 C48 124.5(12) . . ?
C50 C47 C46 117.1(10) . . ?
C48 C47 C46 114.1(11) . . ?
C50 C47 C49 99.7(13) . . ?
C48 C47 C49 91.7(13) . . ?
C46 C47 C49 99.6(11) . . ?
C47 C48 H48A 109.5 . . ?
C47 C48 H48B 109.5 . . ?
H48A C48 H48B 109.5 . . ?
C47 C48 H48C 109.5 . . ?
H48A C48 H48C 109.5 . . ?
H48B C48 H48C 109.5 . . ?
C47 C49 H49A 109.5 . . ?
C47 C49 H49B 109.5 . . ?
H49A C49 H49B 109.5 . . ?
C47 C49 H49C 109.5 . . ?
H49A C49 H49C 109.5 . . ?
H49B C49 H49C 109.5 . . ?
C47 C50 H50A 109.5 . . ?
C47 C50 H50B 109.5 . . ?
H50A C50 H50B 109.5 . . ?
C47 C50 H50C 109.5 . . ?
H50A C50 H50C 109.5 . . ?
H50B C50 H50C 109.5 . . ?
O21 C51 O22 123.8(9) . . ?
O21 C51 C52 121.0(10) . . ?
O22 C51 C52 115.1(9) . . ?
C53 C52 C55 115(2) . . ?
C53 C52 C51 116.8(16) . . ?
C55 C52 C51 114.4(11) . . ?
C53 C52 C54 105(3) . . ?
C55 C52 C54 97(2) . . ?
C51 C52 C54 105.7(14) . . ?
C52 C53 H53A 109.5 . . ?
C52 C53 H53B 109.5 . . ?
H53A C53 H53B 109.5 . . ?
C52 C53 H53C 109.5 . . ?
H53A C53 H53C 109.5 . . ?
H53B C53 H53C 109.5 . . ?
C52 C54 H54A 109.5 . . ?
C52 C54 H54B 109.5 . . ?
H54A C54 H54B 109.5 . . ?
C52 C54 H54C 109.5 . . ?
H54A C54 H54C 109.5 . . ?
H54B C54 H54C 109.5 . . ?
C52 C55 H55A 109.5 . . ?
C52 C55 H55B 109.5 . . ?
H55A C55 H55B 109.5 . . ?
C52 C55 H55C 109.5 . . ?
H55A C55 H55C 109.5 . . ?
H55B C55 H55C 109.5 . . ?
O23 C56 O24 125.6(10) . . ?
O23 C56 C57 119.8(10) . . ?
O24 C56 C57 114.6(9) . . ?
C60 C57 C56 107.5(9) . . ?
C60 C57 C59 110.4(11) . . ?
C56 C57 C59 111.6(9) . . ?
C60 C57 C58 110.6(10) . . ?
C56 C57 C58 108.5(10) . . ?
C59 C57 C58 108.3(10) . . ?
C57 C58 H58A 109.5 . . ?
C57 C58 H58B 109.5 . . ?
H58A C58 H58B 109.5 . . ?
C57 C58 H58C 109.5 . . ?
H58A C58 H58C 109.5 . . ?
H58B C58 H58C 109.5 . . ?
C57 C59 H59A 109.5 . . ?
C57 C59 H59B 109.5 . . ?
H59A C59 H59B 109.5 . . ?
C57 C59 H59C 109.5 . . ?
H59A C59 H59C 109.5 . . ?
H59B C59 H59C 109.5 . . ?
C57 C60 H60A 109.5 . . ?
C57 C60 H60B 109.5 . . ?
H60A C60 H60B 109.5 . . ?
C57 C60 H60C 109.5 . . ?
H60A C60 H60C 109.5 . . ?
H60B C60 H60C 109.5 . . ?
O25 C61 O26 126.3(14) . . ?
O25 C61 C62 118.2(12) . . ?
O26 C61 C62 115.5(13) . . ?
C64 C62 C65 115(2) . . ?
C64 C62 C61 109.5(13) . . ?
C65 C62 C61 109.4(13) . . ?
C64 C62 C63 108.4(16) . . ?
C65 C62 C63 111.3(15) . . ?
C61 C62 C63 102.1(17) . . ?
C62 C63 H63A 109.5 . . ?
C62 C63 H63B 109.5 . . ?
H63A C63 H63B 109.5 . . ?
C62 C63 H63C 109.5 . . ?
H63A C63 H63C 109.5 . . ?
H63B C63 H63C 109.5 . . ?
C62 C64 H64A 109.5 . . ?
C62 C64 H64B 109.5 . . ?
H64A C64 H64B 109.5 . . ?
C62 C64 H64C 109.5 . . ?
H64A C64 H64C 109.5 . . ?
H64B C64 H64C 109.5 . . ?
C62 C65 H65A 109.5 . . ?
C62 C65 H65B 109.5 . . ?
H65A C65 H65B 109.5 . . ?
C62 C65 H65C 109.5 . . ?
H65A C65 H65C 109.5 . . ?
H65B C65 H65C 109.5 . . ?
O27 C66 O28 124.7(14) . . ?
O27 C66 C67 116.8(16) . . ?
O28 C66 C67 118.4(13) . . ?
C69 C67 C70 110.6(15) . . ?
C69 C67 C66 103.6(13) . . ?
C70 C67 C66 109.1(17) . . ?
C69 C67 C68 109.9(17) . . ?
C70 C67 C68 111.4(15) . . ?
C66 C67 C68 112.0(13) . . ?
C67 C68 H68A 109.5 . . ?
C67 C68 H68B 109.5 . . ?
H68A C68 H68B 109.5 . . ?
C67 C68 H68C 109.5 . . ?
H68A C68 H68C 109.5 . . ?
H68B C68 H68C 109.5 . . ?
C67 C69 H69A 109.5 . . ?
C67 C69 H69B 109.5 . . ?
H69A C69 H69B 109.5 . . ?
C67 C69 H69C 109.5 . . ?
H69A C69 H69C 109.5 . . ?
H69B C69 H69C 109.5 . . ?
C67 C70 H70A 109.5 . . ?
C67 C70 H70B 109.5 . . ?
H70A C70 H70B 109.5 . . ?
C67 C70 H70C 109.5 . . ?
H70A C70 H70C 109.5 . . ?
H70B C70 H70C 109.5 . . ?
O29 C71 O30 131.4(13) . . ?
O29 C71 C72 121.0(12) . . ?
O30 C71 C72 107.4(12) . . ?
C73 C72 C75 111.8(14) . . ?
C73 C72 C74 113.6(15) . . ?
C75 C72 C74 110.2(13) . . ?
C73 C72 C71 106.0(12) . . ?
C75 C72 C71 103.4(12) . . ?
C74 C72 C71 111.3(12) . . ?
C72 C73 H73A 109.5 . . ?
C72 C73 H73B 109.5 . . ?
H73A C73 H73B 109.5 . . ?
C72 C73 H73C 109.5 . . ?
H73A C73 H73C 109.5 . . ?
H73B C73 H73C 109.5 . . ?
C72 C74 H74A 109.5 . . ?
C72 C74 H74B 109.5 . . ?
H74A C74 H74B 109.5 . . ?
C72 C74 H74C 109.5 . . ?
H74A C74 H74C 109.5 . . ?
H74B C74 H74C 109.5 . . ?
C72 C75 H75A 109.5 . . ?
C72 C75 H75B 109.5 . . ?
H75A C75 H75B 109.5 . . ?
C72 C75 H75C 109.5 . . ?
H75A C75 H75C 109.5 . . ?
H75B C75 H75C 109.5 . . ?
O32 C76 O31 126.7(12) . . ?
O32 C76 C77 118.3(13) . . ?
O31 C76 C77 113.7(14) . . ?
C80 C77 C79 110(2) . . ?
C80 C77 C78 118(2) . . ?
C79 C77 C78 104(2) . . ?
C80 C77 C76 108.9(18) . . ?
C79 C77 C76 103.2(19) . . ?
C78 C77 C76 111.6(12) . . ?
C77 C78 H78A 109.5 . . ?
C77 C78 H78B 109.5 . . ?
H78A C78 H78B 109.5 . . ?
C77 C78 H78C 109.5 . . ?
H78A C78 H78C 109.5 . . ?
H78B C78 H78C 109.5 . . ?
C77 C79 H79A 109.5 . . ?
C77 C79 H79B 109.5 . . ?
H79A C79 H79B 109.5 . . ?
C77 C79 H79C 109.5 . . ?
H79A C79 H79C 109.5 . . ?
H79B C79 H79C 109.5 . . ?
C77 C80 H80A 109.5 . . ?
C77 C80 H80B 109.5 . . ?
H80A C80 H80B 109.5 . . ?
C77 C80 H80C 109.5 . . ?
H80A C80 H80C 109.5 . . ?
H80B C80 H80C 109.5 . . ?
O33 C81 O34 127.7(12) . . ?
O33 C81 C82 117.6(14) . . ?
O34 C81 C82 114.7(13) . . ?
C85 C82 C84 111.0(17) . . ?
C85 C82 C83 109.2(18) . . ?
C84 C82 C83 112.2(14) . . ?
C85 C82 C81 104.8(13) . . ?
C84 C82 C81 110.7(14) . . ?
C83 C82 C81 108.7(13) . . ?
C82 C83 H83A 109.5 . . ?
C82 C83 H83B 109.5 . . ?
H83A C83 H83B 109.5 . . ?
C82 C83 H83C 109.5 . . ?
H83A C83 H83C 109.5 . . ?
H83B C83 H83C 109.5 . . ?
C82 C84 H84A 109.5 . . ?
C82 C84 H84B 109.5 . . ?
H84A C84 H84B 109.5 . . ?
C82 C84 H84C 109.5 . . ?
H84A C84 H84C 109.5 . . ?
H84B C84 H84C 109.5 . . ?
C82 C85 H85A 109.5 . . ?
C82 C85 H85B 109.5 . . ?
H85A C85 H85B 109.5 . . ?
C82 C85 H85C 109.5 . . ?
H85A C85 H85C 109.5 . . ?
H85B C85 H85C 109.5 . . ?
O36 C86 O35 126.8(11) . . ?
O36 C86 C87 115.0(12) . . ?
O35 C86 C87 118.2(12) . . ?
C88 C87 C86 112.8(12) . . ?
C88 C87 C89 110.1(17) . . ?
C86 C87 C89 111.4(13) . . ?
C88 C87 C90 115.1(19) . . ?
C86 C87 C90 104.7(11) . . ?
C89 C87 C90 102.2(16) . . ?
C87 C88 H88A 109.5 . . ?
C87 C88 H88B 109.5 . . ?
H88A C88 H88B 109.5 . . ?
C87 C88 H88C 109.5 . . ?
H88A C88 H88C 109.5 . . ?
H88B C88 H88C 109.5 . . ?
C87 C89 H89A 109.5 . . ?
C87 C89 H89B 109.5 . . ?
H89A C89 H89B 109.5 . . ?
C87 C89 H89C 109.5 . . ?
H89A C89 H89C 109.5 . . ?
H89B C89 H89C 109.5 . . ?
C87 C90 H90A 109.5 . . ?
C87 C90 H90B 109.5 . . ?
H90A C90 H90B 109.5 . . ?
C87 C90 H90C 109.5 . . ?
H90A C90 H90C 109.5 . . ?
H90B C90 H90C 109.5 . . ?
O38 C91 O37 125.9(12) . . ?
O38 C91 C92 118.0(11) . . ?
O37 C91 C92 116.1(11) . . ?
C93 C92 C91 111.5(10) . . ?
C93 C92 C95 110.6(10) . . ?
C91 C92 C95 111.0(11) . . ?
C93 C92 C94 106.4(11) . . ?
C91 C92 C94 107.5(10) . . ?
C95 C92 C94 109.6(11) . . ?
C92 C93 H93A 109.5 . . ?
C92 C93 H93B 109.5 . . ?
H93A C93 H93B 109.5 . . ?
C92 C93 H93C 109.5 . . ?
H93A C93 H93C 109.5 . . ?
H93B C93 H93C 109.5 . . ?
C92 C94 H94A 109.5 . . ?
C92 C94 H94B 109.5 . . ?
H94A C94 H94B 109.5 . . ?
C92 C94 H94C 109.5 . . ?
H94A C94 H94C 109.5 . . ?
H94B C94 H94C 109.5 . . ?
C92 C95 H95A 109.5 . . ?
C92 C95 H95B 109.5 . . ?
H95A C95 H95B 109.5 . . ?
C92 C95 H95C 109.5 . . ?
H95A C95 H95C 109.5 . . ?
H95B C95 H95C 109.5 . . ?
O39 C96 O40 127.3(11) . . ?
O39 C96 C97 113.3(11) . . ?
O40 C96 C97 119.3(12) . . ?
C99 C97 C96 110.5(13) . . ?
C99 C97 C100 112.4(18) . . ?
C96 C97 C100 111.5(12) . . ?
C99 C97 C98 109.3(19) . . ?
C96 C97 C98 105.6(16) . . ?
C100 C97 C98 107.2(13) . . ?
C97 C98 H98A 109.5 . . ?
C97 C98 H98B 109.5 . . ?
H98A C98 H98B 109.5 . . ?
C97 C98 H98C 109.5 . . ?
H98A C98 H98C 109.5 . . ?
H98B C98 H98C 109.5 . . ?
C97 C99 H99A 109.5 . . ?
C97 C99 H99B 109.5 . . ?
H99A C99 H99B 109.5 . . ?
C97 C99 H99C 109.5 . . ?
H99A C99 H99C 109.5 . . ?
H99B C99 H99C 109.5 . . ?
C97 C100 H10D 109.5 . . ?
C97 C100 H10E 109.5 . . ?
H10D C100 H10E 109.5 . . ?
C97 C100 H10F 109.5 . . ?
H10D C100 H10F 109.5 . . ?
H10E C100 H10F 109.5 . . ?
C121 N1 C120 111.0(9) . . ?
C121 N1 H1A 109.4 . . ?
C120 N1 H1A 109.4 . . ?
C121 N1 H1B 109.4 . . ?
C120 N1 H1B 109.4 . . ?
H1A N1 H1B 108.0 . . ?
N1 C120 H12A 109.5 . . ?
N1 C120 H12B 109.5 . . ?
H12A C120 H12B 109.5 . . ?
N1 C120 H12C 109.5 . . ?
H12A C120 H12C 109.5 . . ?
H12B C120 H12C 109.5 . . ?
N1 C121 H12D 109.5 . . ?
N1 C121 H12E 109.5 . . ?
H12D C121 H12E 109.5 . . ?
N1 C121 H12F 109.5 . . ?
H12D C121 H12F 109.5 . . ?
H12E C121 H12F 109.5 . . ?
C122 N2 C123 113.5(10) . . ?
C122 N2 H2A 108.9 . . ?
C123 N2 H2A 108.9 . . ?
C122 N2 H2B 108.9 . . ?
C123 N2 H2B 108.9 . . ?
H2A N2 H2B 107.7 . . ?
N2 C122 H12G 109.5 . . ?
N2 C122 H12H 109.5 . . ?
H12G C122 H12H 109.5 . . ?
N2 C122 H12I 109.5 . . ?
H12G C122 H12I 109.5 . . ?
H12H C122 H12I 109.5 . . ?
N2 C123 H12J 109.5 . . ?
N2 C123 H12K 109.5 . . ?
H12J C123 H12K 109.5 . . ?
N2 C123 H12L 109.5 . . ?
H12J C123 H12L 109.5 . . ?
H12K C123 H12L 109.5 . . ?
C125 N3 C124 112.1(9) . . ?
C125 N3 H3D 109.2 . . ?
C124 N3 H3D 109.2 . . ?
C125 N3 H3E 109.2 . . ?
C124 N3 H3E 109.2 . . ?
H3D N3 H3E 107.9 . . ?
N3 C124 H12M 109.5 . . ?
N3 C124 H12N 109.5 . . ?
H12M C124 H12N 109.5 . . ?
N3 C124 H12O 109.5 . . ?
H12M C124 H12O 109.5 . . ?
H12N C124 H12O 109.5 . . ?
N3 C125 H12P 109.5 . . ?
N3 C125 H12Q 109.5 . . ?
H12P C125 H12Q 109.5 . . ?
N3 C125 H12R 109.5 . . ?
H12P C125 H12R 109.5 . . ?
H12Q C125 H12R 109.5 . . ?
C127 N4 C126 113.3(10) . . ?
C127 N4 H4D 108.9 . . ?
C126 N4 H4D 108.9 . . ?
C127 N4 H4E 108.9 . . ?
C126 N4 H4E 108.9 . . ?
H4D N4 H4E 107.7 . . ?
N4 C126 H12S 109.5 . . ?
N4 C126 H12T 109.5 . . ?
H12S C126 H12T 109.5 . . ?
N4 C126 H12U 109.5 . . ?
H12S C126 H12U 109.5 . . ?
H12T C126 H12U 109.5 . . ?
N4 C127 H12V 109.5 . . ?
N4 C127 H12W 109.5 . . ?
H12V C127 H12W 109.5 . . ?
N4 C127 H12$ 109.5 . . ?
H12V C127 H12$ 109.5 . . ?
H12W C127 H12$ 109.5 . . ?
C128 N5 C129 114.6(12) . . ?
C128 N5 H5D 108.6 . . ?
C129 N5 H5D 108.6 . . ?
C128 N5 H5E 108.6 . . ?
C129 N5 H5E 108.6 . . ?
H5D N5 H5E 107.6 . . ?
N5 C128 H122 109.5 . . ?
N5 C128 H125 109.5 . . ?
H122 C128 H125 109.5 . . ?
N5 C128 H120 109.5 . . ?
H122 C128 H120 109.5 . . ?
H125 C128 H120 109.5 . . ?
N5 C129 H123 109.5 . . ?
N5 C129 H124 109.5 . . ?
H123 C129 H124 109.5 . . ?
N5 C129 H121 109.5 . . ?
H123 C129 H121 109.5 . . ?
H124 C129 H121 109.5 . . ?
C130 N6 C131 115.1(10) . . ?
C130 N6 H6A 108.5 . . ?
C131 N6 H6A 108.5 . . ?
C130 N6 H6B 108.5 . . ?
C131 N6 H6B 108.5 . . ?
H6A N6 H6B 107.5 . . ?
N6 C130 H13D 109.5 . . ?
N6 C130 H13E 109.5 . . ?
H13D C130 H13E 109.5 . . ?
N6 C130 H13F 109.5 . . ?
H13D C130 H13F 109.5 . . ?
H13E C130 H13F 109.5 . . ?
N6 C131 H13G 109.5 . . ?
N6 C131 H13H 109.5 . . ?
H13G C131 H13H 109.5 . . ?
N6 C131 H13I 109.5 . . ?
H13G C131 H13I 109.5 . . ?
H13H C131 H13I 109.5 . . ?

loop_
_geom_bond_atom_site_label_1
_geom_bond_atom_site_label_2
_geom_bond_distance
_geom_bond_site_symmetry_2
_geom_bond_publ_flag
Cr1 F14 1.863(5) . ?
Cr1 F16 1.882(6) . ?
Cr1 F15 1.882(5) . ?
Cr1 F9 1.944(5) . ?
Cr1 O1 1.997(8) . ?
Cr1 O3 2.001(6) . ?
Cr2 F9 1.879(5) . ?
Cr2 F10 1.916(5) . ?
Cr2 O4 1.921(7) . ?
Cr2 O2 1.956(7) . ?
Cr2 O5 1.966(7) . ?
Cr2 O7 1.972(7) . ?
Cr3 F10 1.905(5) . ?
Cr3 F11 1.937(5) . ?
Cr3 O11 1.943(7) . ?
Cr3 O6 1.955(8) . ?
Cr3 O8 1.957(9) . ?
Cr3 O9 1.960(8) . ?
Cr4 F11 1.893(5) . ?
Cr4 F12 1.895(5) . ?
Cr4 O13 1.950(7) . ?
Cr4 O10 1.957(8) . ?
Cr4 O15 1.965(7) . ?
Cr4 O12 1.966(7) . ?
Cr5 F13 1.906(5) . ?
Cr5 F12 1.924(5) . ?
Cr5 O16 1.943(7) . ?
Cr5 O19 1.946(8) . ?
Cr5 O17 1.948(7) . ?
Cr5 O14 1.960(8) . ?
Cr6 F17 1.875(5) . ?
Cr6 F18 1.876(6) . ?
Cr6 F19 1.889(5) . ?
Cr6 F13 1.954(5) . ?
Cr6 O20 1.981(7) . ?
Cr6 O18 1.986(7) . ?
Cr7 F25 1.871(5) . ?
Cr7 F27 1.872(6) . ?
Cr7 F26 1.889(5) . ?
Cr7 F20 1.932(5) . ?
Cr7 O21 2.010(7) . ?
Cr7 O23 2.021(6) . ?
Cr8 F20 1.905(5) . ?
Cr8 F21 1.918(6) . ?
Cr8 O24 1.929(8) . ?
Cr8 O22 1.939(7) . ?
Cr8 O25 1.952(7) . ?
Cr8 O27 1.957(7) . ?
Cr9 F21 1.873(5) . ?
Cr9 O28 1.918(12) . ?
Cr9 F22 1.922(7) . ?
Cr9 O31 1.946(8) . ?
Cr9 O29 1.976(11) . ?
Cr9 O26 1.995(10) . ?
Cr10 F22 1.894(6) . ?
Cr10 F23 1.910(6) . ?
Cr10 O33 1.925(9) . ?
Cr10 O35 1.929(9) . ?
Cr10 O30 1.959(9) . ?
Cr10 O32 1.971(10) . ?
Cr11 F23 1.904(6) . ?
Cr11 F24 1.916(6) . ?
Cr11 O39 1.946(10) . ?
Cr11 O37 1.958(10) . ?
Cr11 O36 1.980(8) . ?
Cr11 O34 1.985(9) . ?
Cr12 F29 1.857(7) . ?
Cr12 F30 1.874(7) . ?
Cr12 F28 1.875(6) . ?
Cr12 F24 1.929(6) . ?
Cr12 O38 1.970(8) . ?
Cr12 O40 1.974(7) . ?
O1 C1 1.247(12) . ?
O2 C1 1.278(11) . ?
O3 C6 1.274(12) . ?
O4 C6 1.276(13) . ?
O5 C11 1.240(12) . ?
O6 C11 1.249(12) . ?
O7 C16 1.224(11) . ?
O8 C16 1.262(13) . ?
O9 C21 1.219(14) . ?
O10 C21 1.247(13) . ?
O11 C26 1.225(12) . ?
O12 C26 1.270(12) . ?
O13 C31 1.244(14) . ?
O14 C31 1.267(15) . ?
O15 C36 1.252(13) . ?
O16 C36 1.284(12) . ?
O17 C41 1.244(12) . ?
O18 C41 1.246(12) . ?
O19 C46 1.232(13) . ?
O20 C46 1.262(12) . ?
O21 C51 1.246(11) . ?
O22 C51 1.307(12) . ?
O23 C56 1.248(11) . ?
O24 C56 1.286(13) . ?
O25 C61 1.219(15) . ?
O26 C61 1.238(15) . ?
O27 C66 1.256(15) . ?
O28 C66 1.265(18) . ?
O29 C71 1.145(14) . ?
O30 C71 1.256(14) . ?
O31 C76 1.272(15) . ?
O32 C76 1.185(15) . ?
O33 C81 1.232(15) . ?
O34 C81 1.248(15) . ?
O35 C86 1.255(13) . ?
O36 C86 1.241(13) . ?
O37 C91 1.277(13) . ?
O38 C91 1.233(13) . ?
O39 C96 1.228(14) . ?
O40 C96 1.234(13) . ?
C1 C2 1.535(16) . ?
C2 C4 1.476(13) . ?
C2 C5 1.504(13) . ?
C2 C3 1.547(13) . ?
C3 H3A 0.9800 . ?
C3 H3B 0.9800 . ?
C3 H3C 0.9800 . ?
C4 H4A 0.9800 . ?
C4 H4B 0.9800 . ?
C4 H4C 0.9800 . ?
C5 H5A 0.9800 . ?
C5 H5B 0.9800 . ?
C5 H5C 0.9800 . ?
C6 C7 1.513(14) . ?
C7 C8 1.502(15) . ?
C7 C10 1.530(13) . ?
C7 C9 1.553(16) . ?
C8 H8A 0.9800 . ?
C8 H8B 0.9800 . ?
C8 H8C 0.9800 . ?
C9 H9A 0.9800 . ?
C9 H9B 0.9800 . ?
C9 H9C 0.9800 . ?
C10 H10A 0.9800 . ?
C10 H10B 0.9800 . ?
C10 H10C 0.9800 . ?
C11 C12 1.533(15) . ?
C12 C13 1.472(18) . ?
C12 C14 1.482(18) . ?
C12 C15 1.55(2) . ?
C13 H13A 0.9800 . ?
C13 H13B 0.9800 . ?
C13 H13C 0.9800 . ?
C14 H14A 0.9800 . ?
C14 H14B 0.9800 . ?
C14 H14C 0.9800 . ?
C15 H15A 0.9800 . ?
C15 H15B 0.9800 . ?
C15 H15C 0.9800 . ?
C16 C17 1.540(16) . ?
C17 C19 1.492(18) . ?
C17 C18 1.520(17) . ?
C17 C20 1.536(17) . ?
C18 H18A 0.9800 . ?
C18 H18B 0.9800 . ?
C18 H18C 0.9800 . ?
C19 H19A 0.9800 . ?
C19 H19B 0.9800 . ?
C19 H19C 0.9800 . ?
C20 H20A 0.9800 . ?
C20 H20B 0.9800 . ?
C20 H20C 0.9800 . ?
C21 C22 1.555(19) . ?
C22 C25 1.36(3) . ?
C22 C23 1.42(4) . ?
C22 C24 1.45(3) . ?
C23 H23A 0.9800 . ?
C23 H23B 0.9800 . ?
C23 H23C 0.9800 . ?
C24 H24A 0.9800 . ?
C24 H24B 0.9800 . ?
C24 H24C 0.9800 . ?
C25 H25A 0.9800 . ?
C25 H25B 0.9800 . ?
C25 H25C 0.9800 . ?
C26 C27 1.540(15) . ?
C27 C29 1.493(18) . ?
C27 C30 1.553(16) . ?
C27 C28 1.57(2) . ?
C28 H28A 0.9800 . ?
C28 H28B 0.9800 . ?
C28 H28C 0.9800 . ?
C29 H29A 0.9800 . ?
C29 H29B 0.9800 . ?
C29 H29C 0.9800 . ?
C30 H30A 0.9800 . ?
C30 H30B 0.9800 . ?
C30 H30C 0.9800 . ?
C31 C32 1.492(15) . ?
C32 C33 1.466(16) . ?
C32 C35 1.478(19) . ?
C32 C34 1.542(19) . ?
C33 H33A 0.9800 . ?
C33 H33B 0.9800 . ?
C33 H33C 0.9800 . ?
C34 H34A 0.9800 . ?
C34 H34B 0.9800 . ?
C34 H34C 0.9800 . ?
C35 H35A 0.9800 . ?
C35 H35B 0.9800 . ?
C35 H35C 0.9800 . ?
C36 C37 1.527(15) . ?
C37 C38 1.487(17) . ?
C37 C39 1.513(18) . ?
C37 C40 1.531(16) . ?
C38 H38A 0.9800 . ?
C38 H38B 0.9800 . ?
C38 H38C 0.9800 . ?
C39 H39A 0.9800 . ?
C39 H39B 0.9800 . ?
C39 H39C 0.9800 . ?
C40 H40A 0.9800 . ?
C40 H40B 0.9800 . ?
C40 H40C 0.9800 . ?
C41 C42 1.526(16) . ?
C42 C44 1.522(16) . ?
C42 C45 1.545(16) . ?
C42 C43 1.548(16) . ?
C43 H43A 0.9800 . ?
C43 H43B 0.9800 . ?
C43 H43C 0.9800 . ?
C44 H44A 0.9800 . ?
C44 H44B 0.9800 . ?
C44 H44C 0.9800 . ?
C45 H45A 0.9800 . ?
C45 H45B 0.9800 . ?
C45 H45C 0.9800 . ?
C46 C47 1.525(15) . ?
C47 C50 1.384(16) . ?
C47 C48 1.451(18) . ?
C47 C49 1.74(2) . ?
C48 H48A 0.9800 . ?
C48 H48B 0.9800 . ?
C48 H48C 0.9800 . ?
C49 H49A 0.9800 . ?
C49 H49B 0.9800 . ?
C49 H49C 0.9800 . ?
C50 H50A 0.9800 . ?
C50 H50B 0.9800 . ?
C50 H50C 0.9800 . ?
C51 C52 1.477(15) . ?
C52 C53 1.29(2) . ?
C52 C55 1.428(17) . ?
C52 C54 1.50(4) . ?
C53 H53A 0.9800 . ?
C53 H53B 0.9800 . ?
C53 H53C 0.9800 . ?
C54 H54A 0.9800 . ?
C54 H54B 0.9800 . ?
C54 H54C 0.9800 . ?
C55 H55A 0.9800 . ?
C55 H55B 0.9800 . ?
C55 H55C 0.9800 . ?
C56 C57 1.523(15) . ?
C57 C60 1.510(15) . ?
C57 C59 1.523(16) . ?
C57 C58 1.570(16) . ?
C58 H58A 0.9800 . ?
C58 H58B 0.9800 . ?
C58 H58C 0.9800 . ?
C59 H59A 0.9800 . ?
C59 H59B 0.9800 . ?
C59 H59C 0.9800 . ?
C60 H60A 0.9800 . ?
C60 H60B 0.9800 . ?
C60 H60C 0.9800 . ?
C61 C62 1.57(2) . ?
C62 C64 1.50(2) . ?
C62 C65 1.53(2) . ?
C62 C63 1.57(3) . ?
C63 H63A 0.9800 . ?
C63 H63B 0.9800 . ?
C63 H63C 0.9800 . ?
C64 H64A 0.9800 . ?
C64 H64B 0.9800 . ?
C64 H64C 0.9800 . ?
C65 H65A 0.9800 . ?
C65 H65B 0.9800 . ?
C65 H65C 0.9800 . ?
C66 C67 1.52(2) . ?
C67 C69 1.51(2) . ?
C67 C70 1.51(2) . ?
C67 C68 1.55(2) . ?
C68 H68A 0.9800 . ?
C68 H68B 0.9800 . ?
C68 H68C 0.9800 . ?
C69 H69A 0.9800 . ?
C69 H69B 0.9800 . ?
C69 H69C 0.9800 . ?
C70 H70A 0.9800 . ?
C70 H70B 0.9800 . ?
C70 H70C 0.9800 . ?
C71 C72 1.648(18) . ?
C72 C73 1.43(2) . ?
C72 C75 1.565(19) . ?
C72 C74 1.57(2) . ?
C73 H73A 0.9800 . ?
C73 H73B 0.9800 . ?
C73 H73C 0.9800 . ?
C74 H74A 0.9800 . ?
C74 H74B 0.9800 . ?
C74 H74C 0.9800 . ?
C75 H75A 0.9800 . ?
C75 H75B 0.9800 . ?
C75 H75C 0.9800 . ?
C76 C77 1.573(18) . ?
C77 C80 1.40(3) . ?
C77 C79 1.46(4) . ?
C77 C78 1.49(2) . ?
C78 H78A 0.9800 . ?
C78 H78B 0.9800 . ?
C78 H78C 0.9800 . ?
C79 H79A 0.9800 . ?
C79 H79B 0.9800 . ?
C79 H79C 0.9800 . ?
C80 H80A 0.9800 . ?
C80 H80B 0.9800 . ?
C80 H80C 0.9800 . ?
C81 C82 1.549(18) . ?
C82 C85 1.49(2) . ?
C82 C84 1.49(2) . ?
C82 C83 1.52(2) . ?
C83 H83A 0.9800 . ?
C83 H83B 0.9800 . ?
C83 H83C 0.9800 . ?
C84 H84A 0.9800 . ?
C84 H84B 0.9800 . ?
C84 H84C 0.9800 . ?
C85 H85A 0.9800 . ?
C85 H85B 0.9800 . ?
C85 H85C 0.9800 . ?
C86 C87 1.523(16) . ?
C87 C88 1.43(2) . ?
C87 C89 1.56(2) . ?
C87 C90 1.56(2) . ?
C88 H88A 0.9800 . ?
C88 H88B 0.9800 . ?
C88 H88C 0.9800 . ?
C89 H89A 0.9800 . ?
C89 H89B 0.9800 . ?
C89 H89C 0.9800 . ?
C90 H90A 0.9800 . ?
C90 H90B 0.9800 . ?
C90 H90C 0.9800 . ?
C91 C92 1.532(17) . ?
C92 C93 1.505(16) . ?
C92 C95 1.561(17) . ?
C92 C94 1.566(18) . ?
C93 H93A 0.9800 . ?
C93 H93B 0.9800 . ?
C93 H93C 0.9800 . ?
C94 H94A 0.9800 . ?
C94 H94B 0.9800 . ?
C94 H94C 0.9800 . ?
C95 H95A 0.9800 . ?
C95 H95B 0.9800 . ?
C95 H95C 0.9800 . ?
C96 C97 1.519(17) . ?
C97 C99 1.46(2) . ?
C97 C100 1.521(19) . ?
C97 C98 1.55(3) . ?
C98 H98A 0.9800 . ?
C98 H98B 0.9800 . ?
C98 H98C 0.9800 . ?
C99 H99A 0.9800 . ?
C99 H99B 0.9800 . ?
C99 H99C 0.9800 . ?
C100 H10D 0.9800 . ?
C100 H10E 0.9800 . ?
C100 H10F 0.9800 . ?
N1 C121 1.474(12) . ?
N1 C120 1.489(14) . ?
N1 H1A 0.9200 . ?
N1 H1B 0.9200 . ?
C120 H12A 0.9800 . ?
C120 H12B 0.9800 . ?
C120 H12C 0.9800 . ?
C121 H12D 0.9800 . ?
C121 H12E 0.9800 . ?
C121 H12F 0.9800 . ?
N2 C122 1.504(16) . ?
N2 C123 1.522(15) . ?
N2 H2A 0.9200 . ?
N2 H2B 0.9200 . ?
C122 H12G 0.9800 . ?
C122 H12H 0.9800 . ?
C122 H12I 0.9800 . ?
C123 H12J 0.9800 . ?
C123 H12K 0.9800 . ?
C123 H12L 0.9800 . ?
N3 C125 1.475(13) . ?
N3 C124 1.479(14) . ?
N3 H3D 0.9200 . ?
N3 H3E 0.9200 . ?
C124 H12M 0.9800 . ?
C124 H12N 0.9800 . ?
C124 H12O 0.9800 . ?
C125 H12P 0.9800 . ?
C125 H12Q 0.9800 . ?
C125 H12R 0.9800 . ?
N4 C127 1.485(15) . ?
N4 C126 1.499(13) . ?
N4 H4D 0.9200 . ?
N4 H4E 0.9200 . ?
C126 H12S 0.9800 . ?
C126 H12T 0.9800 . ?
C126 H12U 0.9800 . ?
C127 H12V 0.9800 . ?
C127 H12W 0.9800 . ?
C127 H12$ 0.9800 . ?
N5 C128 1.443(14) . ?
N5 C129 1.464(16) . ?
N5 H5D 0.9200 . ?
N5 H5E 0.9200 . ?
C128 H122 0.9800 . ?
C128 H125 0.9800 . ?
C128 H120 0.9800 . ?
C129 H123 0.9800 . ?
C129 H124 0.9800 . ?
C129 H121 0.9800 . ?
N6 C130 1.448(15) . ?
N6 C131 1.454(12) . ?
N6 H6A 0.9200 . ?
N6 H6B 0.9200 . ?
C130 H13D 0.9800 . ?
C130 H13E 0.9800 . ?
C130 H13F 0.9800 . ?
C131 H13G 0.9800 . ?
C131 H13H 0.9800 . ?
C131 H13I 0.9800 . ?

loop_
_geom_hbond_atom_site_label_D
_geom_hbond_atom_site_label_H
_geom_hbond_atom_site_label_A
_geom_hbond_distance_DH
_geom_hbond_distance_HA
_geom_hbond_distance_DA
_geom_hbond_angle_DHA
_geom_hbond_site_symmetry_A
N1 H1A F19 0.92 1.76 2.671(10) 170.2 .
N1 H1B F15 0.92 1.92 2.746(10) 148.1 .
N1 H1B F9 0.92 2.61 3.100(10) 113.9 .
N2 H2A F26 0.92 1.77 2.678(11) 169.5 .
N2 H2B F30 0.92 1.76 2.619(12) 154.9 .
N2 H2B O54 0.92 2.47 3.033(13) 119.7 .
N3 H3D F17 0.92 1.80 2.712(9) 172.1 .
N3 H3E F25 0.92 1.74 2.657(9) 177.9 .
N4 H4D F14 0.92 1.79 2.698(9) 169.0 .
N4 H4D F15 0.92 2.62 3.060(9) 110.3 .
N4 H4E F28 0.92 1.86 2.750(10) 162.1 .
N4 H4E F30 0.92 2.37 2.918(10) 118.0 .
N5 H5D F29 0.92 1.89 2.739(12) 152.1 .
N5 H5D F28 0.92 2.26 2.903(12) 126.1 .
N5 H5E F18 0.92 1.92 2.802(12) 160.8 2_666
N5 H5E F17 0.92 2.37 2.980(12) 123.7 2_666
N6 H6A F27 0.92 1.76 2.614(12) 153.0 2_666
N6 H6B F16 0.92 1.68 2.573(12) 163.7 .

loop_
_geom_torsion_atom_site_label_1
_geom_torsion_atom_site_label_2
_geom_torsion_atom_site_label_3
_geom_torsion_atom_site_label_4
_geom_torsion
_geom_torsion_site_symmetry_1
_geom_torsion_site_symmetry_2
_geom_torsion_site_symmetry_3
_geom_torsion_site_symmetry_4
_geom_torsion_publ_flag
F10 Cr2 F9 Cr1 146.1(4) . . . . ?
O4 Cr2 F9 Cr1 -35.3(4) . . . . ?
O2 Cr2 F9 Cr1 54.4(4) . . . . ?
O5 Cr2 F9 Cr1 178(100) . . . . ?
O7 Cr2 F9 Cr1 -123.4(4) . . . . ?
F14 Cr1 F9 Cr2 153(7) . . . . ?
F16 Cr1 F9 Cr2 144.4(4) . . . . ?
F15 Cr1 F9 Cr2 -128.2(4) . . . . ?
O1 Cr1 F9 Cr2 -38.4(4) . . . . ?
O3 Cr1 F9 Cr2 50.6(4) . . . . ?
F11 Cr3 F10 Cr2 -133.3(4) . . . . ?
O11 Cr3 F10 Cr2 115(13) . . . . ?
O6 Cr3 F10 Cr2 45.5(5) . . . . ?
O8 Cr3 F10 Cr2 -45.6(4) . . . . ?
O9 Cr3 F10 Cr2 134.6(4) . . . . ?
F9 Cr2 F10 Cr3 136.1(4) . . . . ?
O4 Cr2 F10 Cr3 14(11) . . . . ?
O2 Cr2 F10 Cr3 -133.5(4) . . . . ?
O5 Cr2 F10 Cr3 -43.2(4) . . . . ?
O7 Cr2 F10 Cr3 48.0(4) . . . . ?
F12 Cr4 F11 Cr3 143.0(3) . . . . ?
O13 Cr4 F11 Cr3 80(7) . . . . ?
O10 Cr4 F11 Cr3 54.5(3) . . . . ?
O15 Cr4 F11 Cr3 -124.5(3) . . . . ?
O12 Cr4 F11 Cr3 -36.3(3) . . . . ?
F10 Cr3 F11 Cr4 -126.7(3) . . . . ?
O11 Cr3 F11 Cr4 52.2(4) . . . . ?
O6 Cr3 F11 Cr4 81(7) . . . . ?
O8 Cr3 F11 Cr4 141.4(3) . . . . ?
O9 Cr3 F11 Cr4 -38.4(3) . . . . ?
F11 Cr4 F12 Cr5 130.0(3) . . . . ?
O13 Cr4 F12 Cr5 -52.4(4) . . . . ?
O10 Cr4 F12 Cr5 -140.4(4) . . . . ?
O15 Cr4 F12 Cr5 40.5(4) . . . . ?
O12 Cr4 F12 Cr5 -89(14) . . . . ?
F13 Cr5 F12 Cr4 -142.5(3) . . . . ?
O16 Cr5 F12 Cr4 -52.2(4) . . . . ?
O19 Cr5 F12 Cr4 -11(8) . . . . ?
O17 Cr5 F12 Cr4 125.7(4) . . . . ?
O14 Cr5 F12 Cr4 38.1(4) . . . . ?
F12 Cr5 F13 Cr6 -133.2(3) . . . . ?
O16 Cr5 F13 Cr6 135.9(4) . . . . ?
O19 Cr5 F13 Cr6 48.7(4) . . . . ?
O17 Cr5 F13 Cr6 -45.0(4) . . . . ?
O14 Cr5 F13 Cr6 11(17) . . . . ?
F17 Cr6 F13 Cr5 143(16) . . . . ?
F18 Cr6 F13 Cr5 -129.4(4) . . . . ?
F19 Cr6 F13 Cr5 141.3(4) . . . . ?
O20 Cr6 F13 Cr5 -40.6(4) . . . . ?
O18 Cr6 F13 Cr5 51.4(4) . . . . ?
F21 Cr8 F20 Cr7 144.4(4) . . . . ?
O24 Cr8 F20 Cr7 -37.1(4) . . . . ?
O22 Cr8 F20 Cr7 55.7(4) . . . . ?
O25 Cr8 F20 Cr7 59(7) . . . . ?
O27 Cr8 F20 Cr7 -126.0(4) . . . . ?
F25 Cr7 F20 Cr8 98(15) . . . . ?
F27 Cr7 F20 Cr8 141.2(4) . . . . ?
F26 Cr7 F20 Cr8 -128.8(4) . . . . ?
O21 Cr7 F20 Cr8 -40.3(4) . . . . ?
O23 Cr7 F20 Cr8 50.2(4) . . . . ?
O28 Cr9 F21 Cr8 -42.4(5) . . . . ?
F22 Cr9 F21 Cr8 -133.9(4) . . . . ?
O31 Cr9 F21 Cr8 87(6) . . . . ?
O29 Cr9 F21 Cr8 135.8(4) . . . . ?
O26 Cr9 F21 Cr8 51.5(5) . . . . ?
F20 Cr8 F21 Cr9 142.4(4) . . . . ?
O24 Cr8 F21 Cr9 -4(7) . . . . ?
O22 Cr8 F21 Cr9 -126.9(4) . . . . ?
O25 Cr8 F21 Cr9 -40.2(5) . . . . ?
O27 Cr8 F21 Cr9 54.2(4) . . . . ?
F23 Cr10 F22 Cr9 127.0(3) . . . . ?
O33 Cr10 F22 Cr9 -97(8) . . . . ?
O35 Cr10 F22 Cr9 -141.7(4) . . . . ?
O30 Cr10 F22 Cr9 38.2(4) . . . . ?
O32 Cr10 F22 Cr9 -50.7(4) . . . . ?
F21 Cr9 F22 Cr10 -141.4(3) . . . . ?
O28 Cr9 F22 Cr10 127.7(4) . . . . ?
O31 Cr9 F22 Cr10 36.7(5) . . . . ?
O29 Cr9 F22 Cr10 -52.8(4) . . . . ?
O26 Cr9 F22 Cr10 -68(3) . . . . ?
F24 Cr11 F23 Cr10 -137.6(4) . . . . ?
O39 Cr11 F23 Cr10 -143(100) . . . . ?
O37 Cr11 F23 Cr10 130.7(4) . . . . ?
O36 Cr11 F23 Cr10 -47.2(4) . . . . ?
O34 Cr11 F23 Cr10 44.2(5) . . . . ?
F22 Cr10 F23 Cr11 138.3(4) . . . . ?
O33 Cr10 F23 Cr11 -39.9(5) . . . . ?
O35 Cr10 F23 Cr11 48.6(5) . . . . ?
O30 Cr10 F23 Cr11 -128.1(5) . . . . ?
O32 Cr10 F23 Cr11 -165(8) . . . . ?
F23 Cr11 F24 Cr12 -136.8(4) . . . . ?
O39 Cr11 F24 Cr12 43.2(5) . . . . ?
O37 Cr11 F24 Cr12 -48.7(5) . . . . ?
O36 Cr11 F24 Cr12 132.3(4) . . . . ?
O34 Cr11 F24 Cr12 -61(10) . . . . ?
F29 Cr12 F24 Cr11 -140.8(5) . . . . ?
F30 Cr12 F24 Cr11 128.3(5) . . . . ?
F28 Cr12 F24 Cr11 -180(100) . . . . ?
O38 Cr12 F24 Cr11 39.9(4) . . . . ?
O40 Cr12 F24 Cr11 -48.9(5) . . . . ?
F14 Cr1 O1 C1 174.5(9) . . . . ?
F16 Cr1 O1 C1 40(4) . . . . ?
F15 Cr1 O1 C1 83.3(9) . . . . ?
F9 Cr1 O1 C1 -5.1(9) . . . . ?
O3 Cr1 O1 C1 -94.6(9) . . . . ?
F9 Cr2 O2 C1 -43.4(8) . . . . ?
F10 Cr2 O2 C1 -130.3(8) . . . . ?
O4 Cr2 O2 C1 50.5(8) . . . . ?
O5 Cr2 O2 C1 137.8(8) . . . . ?
O7 Cr2 O2 C1 13(7) . . . . ?
F14 Cr1 O3 C6 139.9(8) . . . . ?
F16 Cr1 O3 C6 -129.0(8) . . . . ?
F15 Cr1 O3 C6 -14(7) . . . . ?
F9 Cr1 O3 C6 -42.0(8) . . . . ?
O1 Cr1 O3 C6 48.2(8) . . . . ?
F9 Cr2 O4 C6 -6.7(9) . . . . ?
F10 Cr2 O4 C6 115(11) . . . . ?
O2 Cr2 O4 C6 -97.1(9) . . . . ?
O5 Cr2 O4 C6 172.6(9) . . . . ?
O7 Cr2 O4 C6 81.3(9) . . . . ?
F9 Cr2 O5 C11 -11(13) . . . . ?
F10 Cr2 O5 C11 21.3(11) . . . . ?
O4 Cr2 O5 C11 -157.4(11) . . . . ?
O2 Cr2 O5 C11 113.0(11) . . . . ?
O7 Cr2 O5 C11 -69.2(11) . . . . ?
F10 Cr3 O6 C11 -27.9(12) . . . . ?
F11 Cr3 O6 C11 124(7) . . . . ?
O11 Cr3 O6 C11 153.2(12) . . . . ?
O8 Cr3 O6 C11 64.1(12) . . . . ?
O9 Cr3 O6 C11 -116.2(12) . . . . ?
F9 Cr2 O7 C16 -109.0(9) . . . . ?
F10 Cr2 O7 C16 -22.1(9) . . . . ?
O4 Cr2 O7 C16 157.0(9) . . . . ?
O2 Cr2 O7 C16 -166(6) . . . . ?
O5 Cr2 O7 C16 69.8(9) . . . . ?
F10 Cr3 O8 C16 13.4(10) . . . . ?
F11 Cr3 O8 C16 103.2(10) . . . . ?
O11 Cr3 O8 C16 -166.2(10) . . . . ?
O6 Cr3 O8 C16 -79.0(10) . . . . ?
O9 Cr3 O8 C16 153(100) . . . . ?
F10 Cr3 O9 C21 81.1(10) . . . . ?
F11 Cr3 O9 C21 -8.7(10) . . . . ?
O11 Cr3 O9 C21 -99.3(10) . . . . ?
O6 Cr3 O9 C21 173.5(10) . . . . ?
O8 Cr3 O9 C21 -59(87) . . . . ?
F11 Cr4 O10 C21 -41.4(9) . . . . ?
F12 Cr4 O10 C21 -129.0(9) . . . . ?
O13 Cr4 O10 C21 139.8(9) . . . . ?
O15 Cr4 O10 C21 8(14) . . . . ?
O12 Cr4 O10 C21 51.9(9) . . . . ?
F10 Cr3 O11 C26 65(14) . . . . ?
F11 Cr3 O11 C26 -46.6(11) . . . . ?
O6 Cr3 O11 C26 134.7(11) . . . . ?
O8 Cr3 O11 C26 -134.3(11) . . . . ?
O9 Cr3 O11 C26 45.5(11) . . . . ?
F11 Cr4 O12 C26 -1.6(10) . . . . ?
F12 Cr4 O12 C26 -142(14) . . . . ?
O13 Cr4 O12 C26 -179.3(10) . . . . ?
O10 Cr4 O12 C26 -91.2(10) . . . . ?
O15 Cr4 O12 C26 87.8(10) . . . . ?
F11 Cr4 O13 C31 101(7) . . . . ?
F12 Cr4 O13 C31 38.2(8) . . . . ?
O10 Cr4 O13 C31 126.6(8) . . . . ?
O15 Cr4 O13 C31 -54.4(8) . . . . ?
O12 Cr4 O13 C31 -142.5(8) . . . . ?
F13 Cr5 O14 C31 -139(16) . . . . ?
F12 Cr5 O14 C31 5.0(10) . . . . ?
O16 Cr5 O14 C31 95.8(10) . . . . ?
O19 Cr5 O14 C31 -177.0(11) . . . . ?
O17 Cr5 O14 C31 -83.2(10) . . . . ?
F11 Cr4 O15 C36 -91.7(10) . . . . ?
F12 Cr4 O15 C36 -4.1(10) . . . . ?
O13 Cr4 O15 C36 87.2(10) . . . . ?
O10 Cr4 O15 C36 -141(13) . . . . ?
O12 Cr4 O15 C36 175.0(10) . . . . ?
F13 Cr5 O16 C36 128.8(9) . . . . ?
F12 Cr5 O16 C36 39.1(9) . . . . ?
O19 Cr5 O16 C36 -139.1(9) . . . . ?
O17 Cr5 O16 C36 -27(8) . . . . ?
O14 Cr5 O16 C36 -52.2(9) . . . . ?
F13 Cr5 O17 C41 8.0(10) . . . . ?
F12 Cr5 O17 C41 97.6(9) . . . . ?
O16 Cr5 O17 C41 164(7) . . . . ?
O19 Cr5 O17 C41 -84.2(10) . . . . ?
O14 Cr5 O17 C41 -171.0(10) . . . . ?
F17 Cr6 O18 C41 152.4(9) . . . . ?
F18 Cr6 O18 C41 -96(20) . . . . ?
F19 Cr6 O18 C41 -117.4(9) . . . . ?
F13 Cr6 O18 C41 -28.5(9) . . . . ?
O20 Cr6 O18 C41 63.3(9) . . . . ?
F13 Cr5 O19 C46 -30.4(12) . . . . ?
F12 Cr5 O19 C46 -162(7) . . . . ?
O16 Cr5 O19 C46 -120.7(12) . . . . ?
O17 Cr5 O19 C46 61.5(12) . . . . ?
O14 Cr5 O19 C46 148.9(12) . . . . ?
F17 Cr6 O20 C46 -174.5(10) . . . . ?
F18 Cr6 O20 C46 95.8(10) . . . . ?
F19 Cr6 O20 C46 115(7) . . . . ?
F13 Cr6 O20 C46 5.5(10) . . . . ?
O18 Cr6 O20 C46 -83.9(10) . . . . ?
F25 Cr7 O21 C51 174.0(9) . . . . ?
F27 Cr7 O21 C51 41(8) . . . . ?
F26 Cr7 O21 C51 81.9(9) . . . . ?
F20 Cr7 O21 C51 -6.7(9) . . . . ?
O23 Cr7 O21 C51 -97.7(9) . . . . ?
F20 Cr8 O22 C51 -39.2(8) . . . . ?
F21 Cr8 O22 C51 -127.7(8) . . . . ?
O24 Cr8 O22 C51 54.5(8) . . . . ?
O25 Cr8 O22 C51 140.9(8) . . . . ?
O27 Cr8 O22 C51 -96(9) . . . . ?
F25 Cr7 O23 C56 143.5(8) . . . . ?
F27 Cr7 O23 C56 -125.4(8) . . . . ?
F26 Cr7 O23 C56 33(15) . . . . ?
F20 Cr7 O23 C56 -37.2(8) . . . . ?
O21 Cr7 O23 C56 53.3(8) . . . . ?
F20 Cr8 O24 C56 -3.9(10) . . . . ?
F21 Cr8 O24 C56 143(7) . . . . ?
O22 Cr8 O24 C56 -94.8(10) . . . . ?
O25 Cr8 O24 C56 178.6(10) . . . . ?
O27 Cr8 O24 C56 84.2(10) . . . . ?
F20 Cr8 O25 C61 85(7) . . . . ?
F21 Cr8 O25 C61 -0.4(14) . . . . ?
O24 Cr8 O25 C61 -178.8(14) . . . . ?
O22 Cr8 O25 C61 88.2(14) . . . . ?
O27 Cr8 O25 C61 -90.1(14) . . . . ?
F21 Cr9 O26 C61 -36.0(13) . . . . ?
O28 Cr9 O26 C61 55.1(13) . . . . ?
F22 Cr9 O26 C61 -109(4) . . . . ?
O31 Cr9 O26 C61 145.8(13) . . . . ?
O29 Cr9 O26 C61 -124.5(13) . . . . ?
F20 Cr8 O27 C66 -113.9(11) . . . . ?
F21 Cr8 O27 C66 -25.4(11) . . . . ?
O24 Cr8 O27 C66 152.3(11) . . . . ?
O22 Cr8 O27 C66 -57(9) . . . . ?
O25 Cr8 O27 C66 65.8(11) . . . . ?
F21 Cr9 O28 C66 -9.3(14) . . . . ?
F22 Cr9 O28 C66 78.6(14) . . . . ?
O31 Cr9 O28 C66 173.1(14) . . . . ?
O29 Cr9 O28 C66 -87(14) . . . . ?
O26 Cr9 O28 C66 -99.9(14) . . . . ?
F21 Cr9 O29 C71 121.5(11) . . . . ?
O28 Cr9 O29 C71 -161(13) . . . . ?
F22 Cr9 O29 C71 33.6(11) . . . . ?
O31 Cr9 O29 C71 -60.8(12) . . . . ?
O26 Cr9 O29 C71 -147.9(12) . . . . ?
F22 Cr10 O30 C71 9.3(11) . . . . ?
F23 Cr10 O30 C71 -78.2(11) . . . . ?
O33 Cr10 O30 C71 -172.5(11) . . . . ?
O35 Cr10 O30 C71 -172(6) . . . . ?
O32 Cr10 O30 C71 100.1(11) . . . . ?
F21 Cr9 O31 C76 146(6) . . . . ?
O28 Cr9 O31 C76 -85.0(14) . . . . ?
F22 Cr9 O31 C76 6.6(14) . . . . ?
O29 Cr9 O31 C76 96.9(14) . . . . ?
O26 Cr9 O31 C76 -178.8(15) . . . . ?
F22 Cr10 O32 C76 39.0(15) . . . . ?
F23 Cr10 O32 C76 -17(9) . . . . ?
O33 Cr10 O32 C76 -142.9(15) . . . . ?
O35 Cr10 O32 C76 128.8(15) . . . . ?
O30 Cr10 O32 C76 -54.5(15) . . . . ?
F22 Cr10 O33 C81 -128(7) . . . . ?
F23 Cr10 O33 C81 7.9(15) . . . . ?
O35 Cr10 O33 C81 -83.3(15) . . . . ?
O30 Cr10 O33 C81 96.7(15) . . . . ?
O32 Cr10 O33 C81 -174.4(15) . . . . ?
F23 Cr11 O34 C81 -23.2(13) . . . . ?
F24 Cr11 O34 C81 -99(10) . . . . ?
O39 Cr11 O34 C81 156.8(13) . . . . ?
O37 Cr11 O34 C81 -111.3(13) . . . . ?
O36 Cr11 O34 C81 67.8(13) . . . . ?
F22 Cr10 O35 C86 -114.2(11) . . . . ?
F23 Cr10 O35 C86 -26.5(11) . . . . ?
O33 Cr10 O35 C86 67.7(11) . . . . ?
O30 Cr10 O35 C86 67(7) . . . . ?
O32 Cr10 O35 C86 155.0(11) . . . . ?
F23 Cr11 O36 C86 22.9(10) . . . . ?
F24 Cr11 O36 C86 110.6(10) . . . . ?
O39 Cr11 O36 C86 -157.3(10) . . . . ?
O37 Cr11 O36 C86 -45(10) . . . . ?
O34 Cr11 O36 C86 -69.0(10) . . . . ?
F23 Cr11 O37 C91 122.8(11) . . . . ?
F24 Cr11 O37 C91 35.2(11) . . . . ?
O39 Cr11 O37 C91 -57.0(11) . . . . ?
O36 Cr11 O37 C91 -169(9) . . . . ?
O34 Cr11 O37 C91 -145.2(11) . . . . ?
F29 Cr12 O38 C91 -47(16) . . . . ?
F30 Cr12 O38 C91 -97.3(11) . . . . ?
F28 Cr12 O38 C91 173.5(11) . . . . ?
F24 Cr12 O38 C91 -8.2(11) . . . . ?
O40 Cr12 O38 C91 81.7(11) . . . . ?
F23 Cr11 O39 C96 -5(100) . . . . ?
F24 Cr11 O39 C96 -10.0(14) . . . . ?
O37 Cr11 O39 C96 81.8(14) . . . . ?
O36 Cr11 O39 C96 -100.4(14) . . . . ?
O34 Cr11 O39 C96 168.3(14) . . . . ?
F29 Cr12 O40 C96 115.9(11) . . . . ?
F30 Cr12 O40 C96 -44(6) . . . . ?
F28 Cr12 O40 C96 -152.9(11) . . . . ?
F24 Cr12 O40 C96 29.2(11) . . . . ?
O38 Cr12 O40 C96 -63.2(11) . . . . ?
Cr1 O1 C1 O2 17.4(15) . . . . ?
Cr1 O1 C1 C2 -168.5(6) . . . . ?
Cr2 O2 C1 O1 14.1(14) . . . . ?
Cr2 O2 C1 C2 -160.2(7) . . . . ?
O1 C1 C2 C4 152.3(11) . . . . ?
O2 C1 C2 C4 -33.0(13) . . . . ?
O1 C1 C2 C5 25.1(13) . . . . ?
O2 C1 C2 C5 -160.2(9) . . . . ?
O1 C1 C2 C3 -90.2(11) . . . . ?
O2 C1 C2 C3 84.6(11) . . . . ?
Cr1 O3 C6 O4 14.9(14) . . . . ?
Cr1 O3 C6 C7 -158.9(7) . . . . ?
Cr2 O4 C6 O3 17.6(16) . . . . ?
Cr2 O4 C6 C7 -168.4(7) . . . . ?
O3 C6 C7 C8 96.8(12) . . . . ?
O4 C6 C7 C8 -77.6(11) . . . . ?
O3 C6 C7 C10 -141.2(10) . . . . ?
O4 C6 C7 C10 44.5(13) . . . . ?
O3 C6 C7 C9 -24.0(13) . . . . ?
O4 C6 C7 C9 161.6(9) . . . . ?
Cr2 O5 C11 O6 -8(2) . . . . ?
Cr2 O5 C11 C12 171.5(9) . . . . ?
Cr3 O6 C11 O5 12(2) . . . . ?
Cr3 O6 C11 C12 -167.2(9) . . . . ?
O5 C11 C12 C13 178.6(15) . . . . ?
O6 C11 C12 C13 -2(2) . . . . ?
O5 C11 C12 C14 46.0(18) . . . . ?
O6 C11 C12 C14 -134.7(13) . . . . ?
O5 C11 C12 C15 -65.4(14) . . . . ?
O6 C11 C12 C15 114.0(13) . . . . ?
Cr2 O7 C16 O8 -3.5(16) . . . . ?
Cr2 O7 C16 C17 176.8(7) . . . . ?
Cr3 O8 C16 O7 9.4(17) . . . . ?
Cr3 O8 C16 C17 -170.9(8) . . . . ?
O7 C16 C17 C19 5.4(15) . . . . ?
O8 C16 C17 C19 -174.4(10) . . . . ?
O7 C16 C17 C18 126.1(12) . . . . ?
O8 C16 C17 C18 -53.6(13) . . . . ?
O7 C16 C17 C20 -114.5(12) . . . . ?
O8 C16 C17 C20 65.7(14) . . . . ?
Cr3 O9 C21 O10 26.3(18) . . . . ?
Cr3 O9 C21 C22 -156.8(12) . . . . ?
Cr4 O10 C21 O9 6.5(18) . . . . ?
Cr4 O10 C21 C22 -170.6(12) . . . . ?
O9 C21 C22 C25 60(3) . . . . ?
O10 C21 C22 C25 -123(3) . . . . ?
O9 C21 C22 C23 -52(4) . . . . ?
O10 C21 C22 C23 125(3) . . . . ?
O9 C21 C22 C24 -170.9(19) . . . . ?
O10 C21 C22 C24 7(3) . . . . ?
Cr3 O11 C26 O12 21.3(19) . . . . ?
Cr3 O11 C26 C27 -155.1(9) . . . . ?
Cr4 O12 C26 O11 10.4(19) . . . . ?
Cr4 O12 C26 C27 -173.2(8) . . . . ?
O11 C26 C27 C29 -41.1(16) . . . . ?
O12 C26 C27 C29 142.1(12) . . . . ?
O11 C26 C27 C30 -161.7(12) . . . . ?
O12 C26 C27 C30 21.5(16) . . . . ?
O11 C26 C27 C28 78.2(15) . . . . ?
O12 C26 C27 C28 -98.6(13) . . . . ?
Cr4 O13 C31 O14 -7.3(15) . . . . ?
Cr4 O13 C31 C32 173.5(7) . . . . ?
Cr5 O14 C31 O13 -21.3(17) . . . . ?
Cr5 O14 C31 C32 158.0(8) . . . . ?
O13 C31 C32 C33 -97.7(15) . . . . ?
O14 C31 C32 C33 83.1(15) . . . . ?
O13 C31 C32 C35 23.2(15) . . . . ?
O14 C31 C32 C35 -156.1(12) . . . . ?
O13 C31 C32 C34 141.8(15) . . . . ?
O14 C31 C32 C34 -37.5(18) . . . . ?
Cr4 O15 C36 O16 -8.9(17) . . . . ?
Cr4 O15 C36 C37 173.4(7) . . . . ?
Cr5 O16 C36 O15 -14.3(16) . . . . ?
Cr5 O16 C36 C37 163.4(7) . . . . ?
O15 C36 C37 C38 -1.6(16) . . . . ?
O16 C36 C37 C38 -179.5(11) . . . . ?
O15 C36 C37 C39 -118.9(12) . . . . ?
O16 C36 C37 C39 63.2(13) . . . . ?
O15 C36 C37 C40 122.1(12) . . . . ?
O16 C36 C37 C40 -55.9(14) . . . . ?
Cr5 O17 C41 O18 13.7(16) . . . . ?
Cr5 O17 C41 C42 -167.1(8) . . . . ?
Cr6 O18 C41 O17 0.5(15) . . . . ?
Cr6 O18 C41 C42 -178.7(7) . . . . ?
O17 C41 C42 C44 114.6(10) . . . . ?
O18 C41 C42 C44 -66.1(12) . . . . ?
O17 C41 C42 C45 -5.3(14) . . . . ?
O18 C41 C42 C45 174.1(10) . . . . ?
O17 C41 C42 C43 -126.6(10) . . . . ?
O18 C41 C42 C43 52.8(12) . . . . ?
Cr5 O19 C46 O20 3(2) . . . . ?
Cr5 O19 C46 C47 -176.3(9) . . . . ?
Cr6 O20 C46 O19 13(2) . . . . ?
Cr6 O20 C46 C47 -167.5(9) . . . . ?
O19 C46 C47 C50 167.1(14) . . . . ?
O20 C46 C47 C50 -13(2) . . . . ?
O19 C46 C47 C48 9(2) . . . . ?
O20 C46 C47 C48 -170.2(15) . . . . ?
O19 C46 C47 C49 -86.7(14) . . . . ?
O20 C46 C47 C49 93.6(13) . . . . ?
Cr7 O21 C51 O22 24.8(15) . . . . ?
Cr7 O21 C51 C52 -158.4(9) . . . . ?
Cr8 O22 C51 O21 5.5(15) . . . . ?
Cr8 O22 C51 C52 -171.5(8) . . . . ?
O21 C51 C52 C53 -143(3) . . . . ?
O22 C51 C52 C53 34(3) . . . . ?
O21 C51 C52 C55 -5(2) . . . . ?
O22 C51 C52 C55 172.1(15) . . . . ?
O21 C51 C52 C54 101(2) . . . . ?
O22 C51 C52 C54 -82(2) . . . . ?
Cr7 O23 C56 O24 8.5(15) . . . . ?
Cr7 O23 C56 C57 -168.5(7) . . . . ?
Cr8 O24 C56 O23 18.8(17) . . . . ?
Cr8 O24 C56 C57 -164.1(7) . . . . ?
O23 C56 C57 C60 -125.8(11) . . . . ?
O24 C56 C57 C60 57.0(14) . . . . ?
O23 C56 C57 C59 -4.6(14) . . . . ?
O24 C56 C57 C59 178.1(9) . . . . ?
O23 C56 C57 C58 114.6(11) . . . . ?
O24 C56 C57 C58 -62.6(12) . . . . ?
Cr8 O25 C61 O26 16(3) . . . . ?
Cr8 O25 C61 C62 -162.1(11) . . . . ?
Cr9 O26 C61 O25 8(2) . . . . ?
Cr9 O26 C61 C62 -174.1(12) . . . . ?
O25 C61 C62 C64 159.3(18) . . . . ?
O26 C61 C62 C64 -19(2) . . . . ?
O25 C61 C62 C65 32(2) . . . . ?
O26 C61 C62 C65 -146.4(16) . . . . ?
O25 C61 C62 C63 -85.9(17) . . . . ?
O26 C61 C62 C63 95.6(16) . . . . ?
Cr8 O27 C66 O28 -15(2) . . . . ?
Cr8 O27 C66 C67 169.9(9) . . . . ?
Cr9 O28 C66 O27 39(2) . . . . ?
Cr9 O28 C66 C67 -145.7(11) . . . . ?
O27 C66 C67 C69 -104.3(16) . . . . ?
O28 C66 C67 C69 80.2(19) . . . . ?
O27 C66 C67 C70 137.9(15) . . . . ?
O28 C66 C67 C70 -37.6(19) . . . . ?
O27 C66 C67 C68 14(2) . . . . ?
O28 C66 C67 C68 -161.4(14) . . . . ?
Cr9 O29 C71 O30 7(2) . . . . ?
Cr9 O29 C71 C72 -178.8(8) . . . . ?
Cr10 O30 C71 O29 -36(2) . . . . ?
Cr10 O30 C71 C72 149.6(9) . . . . ?
O29 C71 C72 C73 -69.3(18) . . . . ?
O30 C71 C72 C73 105.9(15) . . . . ?
O29 C71 C72 C75 48.4(16) . . . . ?
O30 C71 C72 C75 -136.4(12) . . . . ?
O29 C71 C72 C74 166.7(14) . . . . ?
O30 C71 C72 C74 -18.1(16) . . . . ?
Cr10 O32 C76 O31 -5(3) . . . . ?
Cr10 O32 C76 C77 160.7(14) . . . . ?
Cr9 O31 C76 O32 -24(3) . . . . ?
Cr9 O31 C76 C77 169.3(14) . . . . ?
O32 C76 C77 C80 -39(3) . . . . ?
O31 C76 C77 C80 129(3) . . . . ?
O32 C76 C77 C79 79(3) . . . . ?
O31 C76 C77 C79 -113(2) . . . . ?
O32 C76 C77 C78 -170.4(19) . . . . ?
O31 C76 C77 C78 -3(3) . . . . ?
Cr10 O33 C81 O34 12(3) . . . . ?
Cr10 O33 C81 C82 -169.2(11) . . . . ?
Cr11 O34 C81 O33 -2(2) . . . . ?
Cr11 O34 C81 C82 179.3(10) . . . . ?
O33 C81 C82 C85 86.0(19) . . . . ?
O34 C81 C82 C85 -95.4(19) . . . . ?
O33 C81 C82 C84 -154.3(16) . . . . ?
O34 C81 C82 C84 24(2) . . . . ?
O33 C81 C82 C83 -31(2) . . . . ?
O34 C81 C82 C83 148.0(15) . . . . ?
Cr11 O36 C86 O35 -6.4(18) . . . . ?
Cr11 O36 C86 C87 171.8(8) . . . . ?
Cr10 O35 C86 O36 9.0(18) . . . . ?
Cr10 O35 C86 C87 -169.2(8) . . . . ?
O36 C86 C87 C88 143.7(18) . . . . ?
O35 C86 C87 C88 -38(2) . . . . ?
O36 C86 C87 C89 19.4(17) . . . . ?
O35 C86 C87 C89 -162.2(14) . . . . ?
O36 C86 C87 C90 -90.4(17) . . . . ?
O35 C86 C87 C90 88.0(17) . . . . ?
Cr12 O38 C91 O37 -4.7(19) . . . . ?
Cr12 O38 C91 C92 174.3(7) . . . . ?
Cr11 O37 C91 O38 -13.0(18) . . . . ?
Cr11 O37 C91 C92 168.0(8) . . . . ?
O38 C91 C92 C93 27.5(15) . . . . ?
O37 C91 C92 C93 -153.3(11) . . . . ?
O38 C91 C92 C95 151.3(10) . . . . ?
O37 C91 C92 C95 -29.5(14) . . . . ?
O38 C91 C92 C94 -88.8(12) . . . . ?
O37 C91 C92 C94 90.4(13) . . . . ?
Cr11 O39 C96 O40 -9(2) . . . . ?
Cr11 O39 C96 C97 171.8(12) . . . . ?
Cr12 O40 C96 O39 -4(2) . . . . ?
Cr12 O40 C96 C97 175.2(10) . . . . ?
O39 C96 C97 C99 -51(2) . . . . ?
O40 C96 C97 C99 130(2) . . . . ?
O39 C96 C97 C100 -176.3(13) . . . . ?
O40 C96 C97 C100 4(2) . . . . ?
O39 C96 C97 C98 67.6(17) . . . . ?
O40 C96 C97 C98 -112.1(17) . . . . ?
